data_1546258
loop_
_publ_author_name
'Yuan, Shang-Fu'
'Li, Pei'
'Tang, Qing'
'Wan, Xian-Kai'
'Nan, Zi-Ang'
'Jiang, De-en'
'Wang, Quan-Ming'

_publ_section_title
;
 Alkynyl-protected silver nanoclusters featuring an anticuboctahedral
 kernel
;
_journal_name_full Nanoscale
_journal_paper_doi 10.1039/C7NR02687K
_journal_year 2017
_chemical_formula_sum 'C199 H154 Ag19 Cl10 F18 P6 Sb3'
_chemical_formula_weight 5842.32
_chemical_name_systematic
; 
 ? 
;
_space_group_IT_number 14
_symmetry_cell_setting monoclinic
_symmetry_space_group_name_Hall '-P 2ybc'
_symmetry_space_group_name_H-M 'P 1 21/c 1'
_atom_sites_solution_hydrogens geom
_atom_sites_solution_primary direct
_atom_sites_solution_secondary difmap
_audit_creation_method SHELXL-97
_audit_update_record
;
2015-05-25 deposited with the CCDC.
2017-05-26 downloaded from the CCDC.
;
_cell_angle_alpha 90.00
_cell_angle_beta 90.3760(10)
_cell_angle_gamma 90.00
_cell_formula_units_Z 4
_cell_length_a 17.6377(2)
_cell_length_b 25.6594(2)
_cell_length_c 43.3649(5)
_cell_measurement_temperature 100(2)
_cell_volume 19625.4(4)
_computing_structure_refinement 'SHELXL-97 (Sheldrick, 1997)'
_computing_structure_solution 'SHELXS-97 (Sheldrick, 1990)'
_diffrn_ambient_temperature 100(2)
_diffrn_measured_fraction_theta_full 0.986
_diffrn_measured_fraction_theta_max 0.986
_diffrn_measurement_device_type 'SuperNova, Dual, Cu at zero, Atlas'
_diffrn_radiation_monochromator mirror
_diffrn_radiation_source 'SuperNova (Cu) X-ray Source'
_diffrn_radiation_type CuK\a
_diffrn_radiation_wavelength 1.54178
_diffrn_reflns_av_R_equivalents 0.0589
_diffrn_reflns_av_sigmaI/netI 0.0480
_diffrn_reflns_limit_h_max 19
_diffrn_reflns_limit_h_min -21
_diffrn_reflns_limit_k_max 30
_diffrn_reflns_limit_k_min -25
_diffrn_reflns_limit_l_max 49
_diffrn_reflns_limit_l_min -51
_diffrn_reflns_number 125278
_diffrn_reflns_theta_full 67.56
_diffrn_reflns_theta_max 67.56
_diffrn_reflns_theta_min 3.44
_exptl_absorpt_coefficient_mu 20.299
_exptl_absorpt_correction_T_max 0.4973
_exptl_absorpt_correction_T_min 0.2360
_exptl_absorpt_correction_type multi-scan
_exptl_absorpt_process_details
;
CrysAlisPro, Agilent Technologies,
Version 1.171.36.32 (release 02-08-2013 CrysAlis171 .NET)
(compiled Aug  2 2013,16:46:58)
Empirical absorption correction using spherical harmonics,
 implemented in SCALE3 ABSPACK scaling algorithm.
;
_exptl_crystal_colour purple-blue
_exptl_crystal_density_diffrn 1.977
_exptl_crystal_density_method 'not measured'
_exptl_crystal_description block
_exptl_crystal_F_000 11264
_exptl_crystal_size_max 0.10
_exptl_crystal_size_mid 0.06
_exptl_crystal_size_min 0.04
_refine_diff_density_max 5.721
_refine_diff_density_min -6.443
_refine_diff_density_rms 0.278
_refine_ls_extinction_method none
_refine_ls_goodness_of_fit_ref 1.055
_refine_ls_hydrogen_treatment constr
_refine_ls_matrix_type full
_refine_ls_number_parameters 2138
_refine_ls_number_reflns 34905
_refine_ls_number_restraints 331
_refine_ls_restrained_S_all 1.057
_refine_ls_R_factor_all 0.1029
_refine_ls_R_factor_gt 0.0848
_refine_ls_shift/su_max 0.004
_refine_ls_shift/su_mean 0.000
_refine_ls_structure_factor_coef Fsqd
_refine_ls_weighting_details 'calc w=1/[\s^2^(Fo^2^)+(0.0989P)^2^+620.2015P] where P=(Fo^2^+2Fc^2^)/3'
_refine_ls_weighting_scheme calc
_refine_ls_wR_factor_gt 0.2178
_refine_ls_wR_factor_ref 0.2337
_reflns_number_gt 28005
_reflns_number_total 34905
_reflns_threshold_expression >2sigma(I)
_cod_data_source_file c7nr02687k2.cif
_cod_data_source_block p
_cod_original_sg_symbol_H-M P2(1)/c
_cod_database_code 1546258

loop_
_symmetry_equiv_pos_as_xyz
'x, y, z'
'-x, y+1/2, -z+1/2'
'-x, -y, -z'
'x, -y-1/2, z-1/2'

loop_
_atom_site_label
_atom_site_type_symbol
_atom_site_fract_x
_atom_site_fract_y
_atom_site_fract_z
_atom_site_U_iso_or_equiv
_atom_site_adp_type
_atom_site_occupancy
_atom_site_symmetry_multiplicity
_atom_site_calc_flag
_atom_site_refinement_flags
Ag1 Ag 0.30227(7) 0.75219(5) 0.62339(3) 0.0477(3) Uani 1 1 d .
Ag2 Ag 0.34994(5) 0.69913(3) 0.67876(2) 0.02535(19) Uani 1 1 d .
Ag3 Ag 0.33788(5) 0.81341(3) 0.67939(2) 0.0261(2) Uani 1 1 d .
Ag4 Ag 0.20064(5) 0.74884(3) 0.67517(2) 0.02560(19) Uani 1 1 d .
Ag5 Ag 0.14150(6) 0.81024(3) 0.62215(2) 0.0295(2) Uani 1 1 d .
Ag6 Ag 0.13884(6) 0.68496(4) 0.62002(2) 0.0349(2) Uani 1 1 d .
Ag7 Ag 0.31448(5) 0.62244(4) 0.62082(2) 0.0324(2) Uani 1 1 d .
Ag8 Ag 0.46913(6) 0.68698(4) 0.62809(2) 0.0340(2) Uani 1 1 d .
Ag9 Ag 0.45515(5) 0.82260(4) 0.62927(2) 0.0335(2) Uani 1 1 d .
Ag10 Ag 0.29868(6) 0.88280(4) 0.62211(2) 0.0353(2) Uani 1 1 d .
Ag11 Ag 0.34705(5) 0.80940(3) 0.56943(2) 0.02551(19) Uani 1 1 d .
Ag12 Ag 0.21226(5) 0.74707(3) 0.56697(2) 0.02555(19) Uani 1 1 d .
Ag13 Ag 0.36175(5) 0.69434(3) 0.57039(2) 0.02449(19) Uani 1 1 d .
Ag14 Ag 0.56114(5) 0.75805(3) 0.66794(2) 0.0273(2) Uani 1 1 d .
Ag15 Ag 0.56486(5) 0.75715(4) 0.59293(2) 0.0282(2) Uani 1 1 d .
Ag16 Ag 0.16607(5) 0.90896(3) 0.65853(2) 0.0300(2) Uani 1 1 d .
Ag17 Ag 0.15908(5) 0.90353(3) 0.58460(2) 0.02493(19) Uani 1 1 d .
Ag18 Ag 0.18104(5) 0.59120(3) 0.65726(2) 0.02606(19) Uani 1 1 d .
Ag19 Ag 0.18227(5) 0.59567(3) 0.58240(2) 0.02512(19) Uani 1 1 d .
P1 P 0.69627(19) 0.78017(15) 0.59762(9) 0.0372(8) Uani 1 1 d .
P2 P 0.69483(17) 0.77626(12) 0.66828(8) 0.0285(7) Uani 1 1 d .
P3 P 0.08273(16) 0.98164(11) 0.58597(7) 0.0210(6) Uani 1 1 d .
P4 P 0.10075(18) 0.99091(12) 0.65574(7) 0.0243(6) Uani 1 1 d .
P5 P 0.11556(17) 0.51466(11) 0.58487(7) 0.0237(6) Uani 1 1 d .
P6 P 0.13248(17) 0.50300(12) 0.65418(8) 0.0255(6) Uani 1 1 d .
C1 C 0.7448(7) 0.7577(5) 0.6326(3) 0.032(3) Uani 1 1 d .
H1A H 0.7966 0.7725 0.6332 0.038 Uiso 1 1 calc R
H1B H 0.7495 0.7192 0.6319 0.038 Uiso 1 1 calc R
C2 C 0.0368(7) 0.9965(5) 0.6226(3) 0.026(3) Uani 1 1 d .
H2A H 0.0164 1.0324 0.6218 0.031 Uiso 1 1 calc R
H2B H -0.0065 0.9725 0.6255 0.031 Uiso 1 1 calc R
C3 C 0.1435(7) 0.4717(5) 0.6167(3) 0.030(3) Uani 1 1 d .
H3A H 0.1120 0.4397 0.6160 0.035 Uiso 1 1 calc R
H3B H 0.1971 0.4612 0.6141 0.035 Uiso 1 1 calc R
C11 C 0.4746(7) 0.8266(5) 0.5818(3) 0.033(3) Uani 1 1 d U
C12 C 0.4930(9) 0.8333(6) 0.5554(4) 0.042(3) Uani 1 1 d U
C13 C 0.5201(8) 0.8414(5) 0.5247(2) 0.061(3) Uani 1 1 d GU
C14 C 0.4988(8) 0.8073(5) 0.5014(3) 0.068(4) Uani 1 1 d GU
H14 H 0.4651 0.7793 0.5056 0.082 Uiso 1 1 calc R
C15 C 0.5266(9) 0.8141(6) 0.4717(2) 0.079(4) Uani 1 1 d GU
H15 H 0.5119 0.7908 0.4557 0.095 Uiso 1 1 calc R
C16 C 0.5757(10) 0.8550(6) 0.4655(2) 0.092(4) Uani 1 1 d GU
H16 H 0.5947 0.8597 0.4452 0.110 Uiso 1 1 calc R
C17 C 0.5971(10) 0.8891(6) 0.4888(3) 0.104(5) Uani 1 1 d GU
H17 H 0.6307 0.9171 0.4846 0.124 Uiso 1 1 calc R
C18 C 0.5693(10) 0.8823(6) 0.5185(3) 0.093(4) Uani 1 1 d GU
H18 H 0.5839 0.9056 0.5345 0.112 Uiso 1 1 calc R
C21 C 0.4907(7) 0.6861(5) 0.5811(3) 0.028(3) Uani 1 1 d .
C22 C 0.5153(8) 0.6751(6) 0.5557(4) 0.039(3) Uani 1 1 d .
C23 C 0.5427(9) 0.6589(7) 0.5260(4) 0.044(4) Uani 1 1 d .
C24 C 0.5119(12) 0.6146(9) 0.5120(5) 0.073(6) Uani 1 1 d .
H24 H 0.4750 0.5950 0.5229 0.088 Uiso 1 1 calc R
C25 C 0.5328(16) 0.5983(11) 0.4831(5) 0.093(7) Uani 1 1 d U
H25 H 0.5111 0.5683 0.4737 0.112 Uiso 1 1 calc R
C26 C 0.5884(16) 0.6287(11) 0.4680(6) 0.092(7) Uani 1 1 d U
H26 H 0.6065 0.6173 0.4485 0.110 Uiso 1 1 calc R
C27 C 0.6159(14) 0.6718(12) 0.4797(5) 0.089(8) Uani 1 1 d .
H27 H 0.6500 0.6924 0.4680 0.107 Uiso 1 1 calc R
C28 C 0.5951(12) 0.6879(10) 0.5099(4) 0.072(6) Uani 1 1 d .
H28 H 0.6169 0.7183 0.5188 0.086 Uiso 1 1 calc R
C31 C 0.3113(7) 0.6093(5) 0.5729(3) 0.029(3) Uani 1 1 d .
C32 C 0.3132(7) 0.5904(5) 0.5480(3) 0.029(3) Uani 1 1 d .
C33 C 0.3169(8) 0.5697(5) 0.5167(3) 0.037(3) Uani 1 1 d .
C34 C 0.2810(11) 0.5965(7) 0.4930(4) 0.057(5) Uani 1 1 d .
H34 H 0.2542 0.6278 0.4973 0.068 Uiso 1 1 calc R
C35 C 0.2843(12) 0.5775(10) 0.4623(4) 0.072(6) Uani 1 1 d .
H35 H 0.2607 0.5957 0.4458 0.086 Uiso 1 1 calc R
C36 C 0.3239(14) 0.5305(7) 0.4574(4) 0.066(6) Uani 1 1 d .
H36 H 0.3308 0.5186 0.4368 0.080 Uiso 1 1 calc R
C37 C 0.3516(14) 0.5026(9) 0.4802(5) 0.078(6) Uani 1 1 d .
H37 H 0.3736 0.4695 0.4761 0.094 Uiso 1 1 calc R
C38 C 0.3488(13) 0.5213(7) 0.5109(4) 0.064(5) Uani 1 1 d .
H38 H 0.3687 0.5010 0.5274 0.077 Uiso 1 1 calc R
C41 C 0.3100(7) 0.7485(5) 0.5346(3) 0.024(3) Uani 1 1 d .
C42 C 0.3223(7) 0.7418(5) 0.5071(3) 0.027(3) Uani 1 1 d .
C43 C 0.3368(7) 0.7351(6) 0.4747(3) 0.033(3) Uani 1 1 d .
C44 C 0.2954(11) 0.7639(7) 0.4529(3) 0.055(5) Uani 1 1 d .
H44 H 0.2551 0.7860 0.4591 0.066 Uiso 1 1 calc R
C45 C 0.3154(12) 0.7592(9) 0.4211(4) 0.066(6) Uani 1 1 d .
H45 H 0.2883 0.7785 0.4059 0.079 Uiso 1 1 calc R
C46 C 0.3709(11) 0.7284(9) 0.4130(4) 0.067(6) Uani 1 1 d .
H46 H 0.3836 0.7260 0.3918 0.081 Uiso 1 1 calc R
C47 C 0.4116(12) 0.6995(9) 0.4341(4) 0.069(6) Uani 1 1 d .
H47 H 0.4509 0.6769 0.4274 0.082 Uiso 1 1 calc R
C48 C 0.3947(10) 0.7036(7) 0.4652(4) 0.053(4) Uani 1 1 d .
H48 H 0.4233 0.6844 0.4800 0.064 Uiso 1 1 calc R
C51 C 0.1261(7) 0.6775(5) 0.5729(3) 0.029(3) Uani 1 1 d .
C52 C 0.1102(7) 0.6727(5) 0.5451(3) 0.029(3) Uani 1 1 d .
C53 C 0.0869(7) 0.6662(4) 0.5135(3) 0.026(3) Uani 1 1 d .
C54 C 0.0221(8) 0.6396(5) 0.5060(4) 0.036(3) Uani 1 1 d .
H54 H -0.0075 0.6246 0.5219 0.043 Uiso 1 1 calc R
C55 C -0.0012(10) 0.6343(6) 0.4756(4) 0.054(4) Uani 1 1 d .
H55 H -0.0466 0.6161 0.4707 0.064 Uiso 1 1 calc R
C56 C 0.0418(10) 0.6554(6) 0.4527(4) 0.049(4) Uani 1 1 d .
H56 H 0.0271 0.6509 0.4318 0.059 Uiso 1 1 calc R
C57 C 0.1060(10) 0.6829(6) 0.4599(3) 0.045(4) Uani 1 1 d .
H57 H 0.1347 0.6984 0.4439 0.054 Uiso 1 1 calc R
C58 C 0.1294(9) 0.6885(6) 0.4901(3) 0.040(3) Uani 1 1 d .
H58 H 0.1742 0.7074 0.4949 0.048 Uiso 1 1 calc R
C61 C 0.2900(7) 0.8937(5) 0.5747(3) 0.027(3) Uani 1 1 d .
C62 C 0.3006(7) 0.9053(5) 0.5476(3) 0.031(3) Uani 1 1 d .
C63 C 0.3121(8) 0.9212(6) 0.5168(4) 0.039(3) Uani 1 1 d .
C64 C 0.3053(11) 0.9729(7) 0.5075(4) 0.056(4) Uani 1 1 d .
H64 H 0.2914 0.9989 0.5220 0.067 Uiso 1 1 calc R
C65 C 0.3188(13) 0.9869(8) 0.4768(4) 0.068(6) Uani 1 1 d .
H65 H 0.3135 1.0223 0.4708 0.082 Uiso 1 1 calc R
C66 C 0.3390(11) 0.9516(7) 0.4559(4) 0.058(5) Uani 1 1 d .
H66 H 0.3509 0.9621 0.4355 0.070 Uiso 1 1 calc R
C67 C 0.3424(12) 0.9002(8) 0.4641(4) 0.065(5) Uani 1 1 d .
H67 H 0.3527 0.8750 0.4486 0.078 Uiso 1 1 calc R
C68 C 0.3313(12) 0.8838(7) 0.4942(4) 0.059(5) Uani 1 1 d .
H68 H 0.3364 0.8481 0.4996 0.071 Uiso 1 1 calc R
C71 C 0.1256(7) 0.8170(5) 0.5750(3) 0.024(3) Uani 1 1 d .
C72 C 0.1042(7) 0.8158(5) 0.5479(3) 0.027(3) Uani 1 1 d .
C73 C 0.0798(7) 0.8156(5) 0.5162(3) 0.026(3) Uani 1 1 d .
C74 C 0.0117(7) 0.7912(5) 0.5080(3) 0.031(3) Uani 1 1 d .
H74 H -0.0190 0.7757 0.5234 0.038 Uiso 1 1 calc R
C75 C -0.0111(8) 0.7895(5) 0.4774(3) 0.037(3) Uani 1 1 d .
H75 H -0.0567 0.7721 0.4719 0.045 Uiso 1 1 calc R
C76 C 0.0326(9) 0.8133(6) 0.4546(3) 0.039(3) Uani 1 1 d .
H76 H 0.0163 0.8127 0.4337 0.047 Uiso 1 1 calc R
C77 C 0.0997(8) 0.8376(6) 0.4627(3) 0.037(3) Uani 1 1 d .
H77 H 0.1298 0.8537 0.4473 0.044 Uiso 1 1 calc R
C78 C 0.1231(8) 0.8385(6) 0.4931(3) 0.035(3) Uani 1 1 d .
H78 H 0.1696 0.8551 0.4984 0.042 Uiso 1 1 calc R
C81 C 0.2970(8) 0.8981(5) 0.6694(3) 0.034(3) Uani 1 1 d .
C82 C 0.3012(8) 0.9158(6) 0.6950(4) 0.039(3) Uani 1 1 d .
C83 C 0.3060(9) 0.9354(6) 0.7261(4) 0.048(4) Uani 1 1 d .
C84 C 0.3277(13) 0.9851(8) 0.7313(5) 0.073(6) Uani 1 1 d .
H84 H 0.3387 1.0068 0.7142 0.088 Uiso 1 1 calc R
C85 C 0.3345(16) 1.0059(9) 0.7617(6) 0.085(8) Uani 1 1 d .
H85 H 0.3487 1.0411 0.7654 0.102 Uiso 1 1 calc R
C86 C 0.3198(14) 0.9729(10) 0.7848(6) 0.084(7) Uani 1 1 d .
H86 H 0.3245 0.9862 0.8052 0.101 Uiso 1 1 calc R
C87 C 0.2979(15) 0.9205(10) 0.7819(5) 0.083(7) Uani 1 1 d .
H87 H 0.2889 0.8986 0.7992 0.099 Uiso 1 1 calc R
C88 C 0.2905(14) 0.9030(10) 0.7508(5) 0.081(7) Uani 1 1 d .
H88 H 0.2745 0.8682 0.7469 0.097 Uiso 1 1 calc R
C91 C 0.1271(7) 0.8240(5) 0.6693(3) 0.029(3) Uani 1 1 d .
C92 C 0.0974(8) 0.8333(6) 0.6938(3) 0.037(3) Uani 1 1 d .
C93 C 0.0603(14) 0.8392(11) 0.7229(5) 0.086(5) Uani 1 1 d U
C94 C -0.0159(14) 0.8550(11) 0.7228(5) 0.092(5) Uani 1 1 d U
H94 H -0.0416 0.8632 0.7041 0.111 Uiso 1 1 calc R
C95 C -0.0535(16) 0.8583(12) 0.7519(6) 0.103(5) Uani 1 1 d U
H95 H -0.1056 0.8676 0.7530 0.124 Uiso 1 1 calc R
C96 C -0.0131(17) 0.8480(13) 0.7782(6) 0.109(5) Uani 1 1 d U
H96 H -0.0395 0.8476 0.7972 0.131 Uiso 1 1 calc R
C97 C 0.0648(17) 0.8381(13) 0.7787(6) 0.106(5) Uani 1 1 d U
H97 H 0.0922 0.8344 0.7975 0.128 Uiso 1 1 calc R
C98 C 0.0996(16) 0.8340(12) 0.7506(5) 0.097(5) Uani 1 1 d U
H98 H 0.1525 0.8275 0.7501 0.116 Uiso 1 1 calc R
C101 C 0.4693(7) 0.8271(5) 0.6768(4) 0.034(3) Uani 1 1 d .
C102 C 0.4860(8) 0.8362(5) 0.7031(4) 0.035(3) Uani 1 1 d .
C103 C 0.5087(8) 0.8475(6) 0.7348(3) 0.038(3) Uani 1 1 d .
C104 C 0.4964(11) 0.8960(9) 0.7474(5) 0.071(6) Uani 1 1 d .
H104 H 0.4717 0.9220 0.7354 0.085 Uiso 1 1 calc R
C105 C 0.5201(13) 0.9078(12) 0.7779(6) 0.089(8) Uani 1 1 d .
H105 H 0.5134 0.9416 0.7864 0.107 Uiso 1 1 calc R
C106 C 0.5535(15) 0.8681(13) 0.7947(5) 0.090(8) Uani 1 1 d .
H106 H 0.5683 0.8751 0.8154 0.108 Uiso 1 1 calc R
C107 C 0.5660(14) 0.8202(10) 0.7833(5) 0.080(7) Uani 1 1 d .
H107 H 0.5898 0.7942 0.7955 0.096 Uiso 1 1 calc R
C108 C 0.5431(12) 0.8093(8) 0.7528(4) 0.065(5) Uani 1 1 d .
H108 H 0.5512 0.7755 0.7444 0.078 Uiso 1 1 calc R
C111 C 0.7518(16) 0.7524(10) 0.5660(5) 0.083(5) Uani 1 1 d U
C112 C 0.7936(18) 0.7093(11) 0.5688(6) 0.099(5) Uani 1 1 d U
H112 H 0.7932 0.6904 0.5876 0.119 Uiso 1 1 calc R
C113 C 0.8395(19) 0.6912(11) 0.5434(6) 0.104(5) Uani 1 1 d U
H113 H 0.8774 0.6655 0.5465 0.124 Uiso 1 1 calc R
C114 C 0.8279(18) 0.7107(11) 0.5164(6) 0.096(5) Uani 1 1 d U
H114 H 0.8535 0.6958 0.4993 0.115 Uiso 1 1 calc R
C115 C 0.7822(18) 0.7501(11) 0.5116(6) 0.098(5) Uani 1 1 d U
H115 H 0.7743 0.7634 0.4913 0.117 Uiso 1 1 calc R
C116 C 0.7453(16) 0.7724(12) 0.5369(5) 0.094(5) Uani 1 1 d U
H116 H 0.7146 0.8023 0.5337 0.113 Uiso 1 1 calc R
C121 C 0.7168(12) 0.8484(8) 0.5952(5) 0.067(4) Uani 1 1 d U
C122 C 0.7937(14) 0.8625(9) 0.5862(5) 0.082(4) Uani 1 1 d U
H122 H 0.8301 0.8368 0.5810 0.099 Uiso 1 1 calc R
C123 C 0.8113(15) 0.9156(9) 0.5856(6) 0.087(4) Uani 1 1 d U
H123 H 0.8603 0.9272 0.5798 0.104 Uiso 1 1 calc R
C124 C 0.7518(15) 0.9533(9) 0.5942(5) 0.082(4) Uani 1 1 d U
H124 H 0.7636 0.9893 0.5959 0.098 Uiso 1 1 calc R
C125 C 0.6810(15) 0.9366(9) 0.5995(5) 0.076(4) Uani 1 1 d U
H125 H 0.6426 0.9617 0.6031 0.091 Uiso 1 1 calc R
C126 C 0.6616(13) 0.8852(8) 0.6000(4) 0.066(4) Uani 1 1 d U
H126 H 0.6107 0.8750 0.6037 0.079 Uiso 1 1 calc R
C131 C 0.2918(7) 0.7533(5) 0.7117(3) 0.026(3) Uani 1 1 d .
C132 C 0.2907(9) 0.7570(5) 0.7386(4) 0.037(3) Uani 1 1 d .
C133 C 0.2852(15) 0.7593(10) 0.7718(5) 0.078(4) Uani 1 1 d U
C134 C 0.2223(16) 0.7353(11) 0.7873(5) 0.086(4) Uani 1 1 d U
H134 H 0.1858 0.7164 0.7757 0.103 Uiso 1 1 calc R
C135 C 0.2145(17) 0.7391(11) 0.8176(6) 0.093(5) Uani 1 1 d U
H135 H 0.1708 0.7263 0.8278 0.111 Uiso 1 1 calc R
C136 C 0.2696(17) 0.7611(11) 0.8326(6) 0.092(5) Uani 1 1 d U
H136 H 0.2649 0.7625 0.8544 0.110 Uiso 1 1 calc R
C137 C 0.3332(17) 0.7823(11) 0.8205(6) 0.094(5) Uani 1 1 d U
H137 H 0.3707 0.7981 0.8333 0.113 Uiso 1 1 calc R
C138 C 0.3416(16) 0.7800(11) 0.7882(5) 0.085(4) Uani 1 1 d U
H138 H 0.3861 0.7928 0.7785 0.102 Uiso 1 1 calc R
C141 C 0.1282(8) 0.6728(5) 0.6671(3) 0.035(3) Uani 1 1 d U
C142 C 0.1014(9) 0.6696(6) 0.6928(3) 0.041(3) Uani 1 1 d U
C143 C 0.0660(10) 0.6688(6) 0.7219(3) 0.073(4) Uani 1 1 d GU
C144 C 0.0367(11) 0.7155(5) 0.7329(4) 0.103(5) Uani 1 1 d GU
H144 H 0.0409 0.7464 0.7210 0.124 Uiso 1 1 calc R
C145 C 0.0012(12) 0.7170(6) 0.7614(4) 0.117(5) Uani 1 1 d GU
H145 H -0.0188 0.7489 0.7690 0.141 Uiso 1 1 calc R
C146 C -0.0051(12) 0.6719(7) 0.7789(3) 0.115(5) Uani 1 1 d GU
H146 H -0.0293 0.6729 0.7984 0.138 Uiso 1 1 calc R
C147 C 0.0242(12) 0.6252(6) 0.7679(4) 0.116(5) Uani 1 1 d GU
H147 H 0.0200 0.5943 0.7799 0.139 Uiso 1 1 calc R
C148 C 0.0597(11) 0.6237(5) 0.7394(4) 0.103(5) Uani 1 1 d GU
H148 H 0.0798 0.5918 0.7319 0.124 Uiso 1 1 calc R
C151 C 0.3097(7) 0.6125(5) 0.6683(3) 0.026(3) Uani 1 1 d .
C152 C 0.3183(7) 0.6019(5) 0.6953(3) 0.030(3) Uani 1 1 d .
C153 C 0.3272(9) 0.5889(5) 0.7274(3) 0.040(3) Uani 1 1 d .
C154 C 0.3868(11) 0.5579(7) 0.7366(4) 0.059(5) Uani 1 1 d .
H154 H 0.4205 0.5436 0.7218 0.071 Uiso 1 1 calc R
C155 C 0.3968(13) 0.5478(7) 0.7680(5) 0.066(5) Uani 1 1 d .
H155 H 0.4389 0.5275 0.7745 0.079 Uiso 1 1 calc R
C156 C 0.3483(14) 0.5661(8) 0.7891(5) 0.069(6) Uani 1 1 d .
H156 H 0.3558 0.5577 0.8103 0.083 Uiso 1 1 calc R
C157 C 0.2863(12) 0.5976(7) 0.7804(4) 0.059(5) Uani 1 1 d .
H157 H 0.2522 0.6108 0.7953 0.070 Uiso 1 1 calc R
C158 C 0.2763(11) 0.6090(6) 0.7488(4) 0.048(4) Uani 1 1 d .
H158 H 0.2351 0.6302 0.7421 0.057 Uiso 1 1 calc R
C161 C 0.4806(7) 0.6868(5) 0.6757(3) 0.026(3) Uani 1 1 d .
C162 C 0.4966(8) 0.6801(5) 0.7022(4) 0.034(3) Uani 1 1 d .
C163 C 0.5170(8) 0.6704(6) 0.7346(3) 0.037(3) Uani 1 1 d .
C164 C 0.5879(11) 0.6513(9) 0.7421(5) 0.067(5) Uani 1 1 d .
H164 H 0.6232 0.6426 0.7265 0.080 Uiso 1 1 calc R
C165 C 0.6067(15) 0.6448(12) 0.7736(5) 0.092(8) Uani 1 1 d .
H165 H 0.6557 0.6327 0.7793 0.111 Uiso 1 1 calc R
C166 C 0.5555(12) 0.6558(8) 0.7956(4) 0.067(6) Uani 1 1 d .
H166 H 0.5693 0.6513 0.8166 0.080 Uiso 1 1 calc R
C167 C 0.4835(10) 0.6735(7) 0.7885(4) 0.055(4) Uani 1 1 d .
H167 H 0.4479 0.6800 0.8044 0.065 Uiso 1 1 calc R
C168 C 0.4640(9) 0.6816(6) 0.7575(4) 0.045(4) Uani 1 1 d .
H168 H 0.4152 0.6945 0.7521 0.054 Uiso 1 1 calc R
C211 C 0.7440(12) 0.7404(7) 0.6991(4) 0.059(4) Uani 1 1 d U
C212 C 0.7651(12) 0.6901(7) 0.6962(4) 0.060(4) Uani 1 1 d U
H212 H 0.7606 0.6735 0.6767 0.072 Uiso 1 1 calc R
C213 C 0.7934(13) 0.6621(8) 0.7212(5) 0.071(4) Uani 1 1 d U
H213 H 0.8039 0.6260 0.7194 0.085 Uiso 1 1 calc R
C214 C 0.8059(14) 0.6874(9) 0.7487(5) 0.082(4) Uani 1 1 d U
H214 H 0.8298 0.6697 0.7653 0.099 Uiso 1 1 calc R
C215 C 0.7848(17) 0.7358(10) 0.7517(6) 0.093(4) Uani 1 1 d U
H215 H 0.7901 0.7522 0.7713 0.111 Uiso 1 1 calc R
C216 C 0.7539(15) 0.7651(9) 0.7264(5) 0.083(4) Uani 1 1 d U
H216 H 0.7407 0.8008 0.7288 0.100 Uiso 1 1 calc R
C221 C 0.7209(5) 0.8446(3) 0.6732(3) 0.047(3) Uani 1 1 d GU
C222 C 0.6641(4) 0.8801(3) 0.6804(3) 0.044(3) Uani 1 1 d GU
H222 H 0.6132 0.8686 0.6825 0.052 Uiso 1 1 calc R
C223 C 0.6818(5) 0.9324(3) 0.6846(3) 0.052(3) Uani 1 1 d GU
H223 H 0.6431 0.9567 0.6895 0.062 Uiso 1 1 calc R
C224 C 0.7563(6) 0.9493(3) 0.6816(3) 0.057(3) Uani 1 1 d GU
H224 H 0.7684 0.9850 0.6844 0.068 Uiso 1 1 calc R
C225 C 0.8131(4) 0.9138(4) 0.6744(4) 0.074(4) Uani 1 1 d GU
H225 H 0.8640 0.9253 0.6723 0.089 Uiso 1 1 calc R
C226 C 0.7953(4) 0.8615(4) 0.6702(4) 0.071(4) Uani 1 1 d GU
H226 H 0.8341 0.8372 0.6653 0.086 Uiso 1 1 calc R
C311 C 0.1399(7) 1.0393(5) 0.5776(3) 0.027(3) Uani 1 1 d .
C312 C 0.2162(8) 1.0349(6) 0.5778(5) 0.050(4) Uani 1 1 d .
H312 H 0.2387 1.0017 0.5812 0.060 Uiso 1 1 calc R
C313 C 0.2619(10) 1.0776(6) 0.5734(5) 0.056(5) Uani 1 1 d .
H313 H 0.3154 1.0740 0.5751 0.068 Uiso 1 1 calc R
C314 C 0.2304(9) 1.1261(6) 0.5665(4) 0.043(4) Uani 1 1 d .
H314 H 0.2615 1.1554 0.5624 0.051 Uiso 1 1 calc R
C315 C 0.1537(10) 1.1299(6) 0.5659(4) 0.050(4) Uani 1 1 d .
H315 H 0.1310 1.1627 0.5616 0.060 Uiso 1 1 calc R
C316 C 0.1070(9) 1.0869(5) 0.5714(4) 0.041(3) Uani 1 1 d .
H316 H 0.0534 1.0904 0.5708 0.049 Uiso 1 1 calc R
C321 C 0.0050(6) 0.9800(4) 0.5583(3) 0.021(2) Uani 1 1 d .
C322 C 0.0079(8) 0.9423(5) 0.5349(3) 0.033(3) Uani 1 1 d .
H322 H 0.0493 0.9187 0.5345 0.040 Uiso 1 1 calc R
C323 C -0.0484(8) 0.9387(6) 0.5123(3) 0.039(3) Uani 1 1 d .
H323 H -0.0457 0.9131 0.4965 0.047 Uiso 1 1 calc R
C324 C -0.1081(8) 0.9734(7) 0.5136(4) 0.043(4) Uani 1 1 d .
H324 H -0.1479 0.9709 0.4988 0.052 Uiso 1 1 calc R
C325 C -0.1113(8) 1.0116(6) 0.5361(3) 0.039(3) Uani 1 1 d .
H325 H -0.1520 1.0359 0.5361 0.046 Uiso 1 1 calc R
C326 C -0.0559(8) 1.0147(6) 0.5584(3) 0.036(3) Uani 1 1 d .
H326 H -0.0590 1.0405 0.5740 0.043 Uiso 1 1 calc R
C411 C 0.0442(8) 0.9954(5) 0.6906(3) 0.031(3) Uani 1 1 d .
C412 C 0.0824(11) 0.9861(8) 0.7181(4) 0.059(5) Uani 1 1 d .
H412 H 0.1350 0.9785 0.7175 0.071 Uiso 1 1 calc R
C413 C 0.0470(13) 0.9874(9) 0.7462(4) 0.073(6) Uani 1 1 d .
H413 H 0.0742 0.9828 0.7650 0.087 Uiso 1 1 calc R
C414 C -0.0323(13) 0.9960(10) 0.7457(4) 0.075(7) Uani 1 1 d .
H414 H -0.0595 0.9940 0.7645 0.090 Uiso 1 1 calc R
C415 C -0.0710(11) 1.0070(12) 0.7192(5) 0.088(8) Uani 1 1 d .
H415 H -0.1235 1.0153 0.7197 0.105 Uiso 1 1 calc R
C416 C -0.0317(9) 1.0058(8) 0.6911(4) 0.055(5) Uani 1 1 d .
H416 H -0.0582 1.0122 0.6723 0.066 Uiso 1 1 calc R
C421 C 0.1566(8) 1.0499(5) 0.6560(3) 0.030(3) Uani 1 1 d .
C422 C 0.2348(9) 1.0468(7) 0.6581(4) 0.047(4) Uani 1 1 d .
H422 H 0.2589 1.0137 0.6596 0.056 Uiso 1 1 calc R
C423 C 0.2785(11) 1.0924(8) 0.6581(5) 0.069(6) Uani 1 1 d .
H423 H 0.3323 1.0901 0.6586 0.083 Uiso 1 1 calc R
C424 C 0.2438(12) 1.1408(7) 0.6574(4) 0.058(5) Uani 1 1 d .
H424 H 0.2737 1.1716 0.6584 0.070 Uiso 1 1 calc R
C425 C 0.1678(11) 1.1445(6) 0.6554(4) 0.054(4) Uani 1 1 d .
H425 H 0.1446 1.1778 0.6545 0.064 Uiso 1 1 calc R
C426 C 0.1220(9) 1.0991(5) 0.6546(4) 0.040(3) Uani 1 1 d .
H426 H 0.0684 1.1019 0.6532 0.048 Uiso 1 1 calc R
C511 C 0.1366(7) 0.4799(5) 0.5493(3) 0.028(3) Uani 1 1 d .
C512 C 0.1866(8) 0.4392(6) 0.5474(4) 0.040(3) Uani 1 1 d .
H512 H 0.2072 0.4239 0.5655 0.048 Uiso 1 1 calc R
C513 C 0.2066(11) 0.4207(7) 0.5186(4) 0.059(5) Uani 1 1 d .
H513 H 0.2439 0.3941 0.5170 0.071 Uiso 1 1 calc R
C514 C 0.1739(9) 0.4400(7) 0.4924(4) 0.051(4) Uani 1 1 d .
H514 H 0.1871 0.4258 0.4729 0.061 Uiso 1 1 calc R
C515 C 0.1228(10) 0.4790(6) 0.4939(3) 0.045(4) Uani 1 1 d .
H515 H 0.1003 0.4923 0.4756 0.054 Uiso 1 1 calc R
C516 C 0.1031(9) 0.4999(5) 0.5224(3) 0.036(3) Uani 1 1 d .
H516 H 0.0672 0.5274 0.5236 0.043 Uiso 1 1 calc R
C521 C 0.0127(7) 0.5163(5) 0.5860(3) 0.029(3) Uani 1 1 d .
C522 C -0.0255(8) 0.5635(6) 0.5871(3) 0.035(3) Uani 1 1 d .
H522 H 0.0019 0.5953 0.5865 0.042 Uiso 1 1 calc R
C523 C -0.1039(8) 0.5640(7) 0.5892(4) 0.050(4) Uani 1 1 d .
H523 H -0.1299 0.5964 0.5906 0.060 Uiso 1 1 calc R
C524 C -0.1438(8) 0.5191(8) 0.5892(4) 0.051(4) Uani 1 1 d .
H524 H -0.1976 0.5200 0.5901 0.061 Uiso 1 1 calc R
C525 C -0.1073(8) 0.4728(7) 0.5878(4) 0.049(4) Uani 1 1 d .
H525 H -0.1358 0.4414 0.5884 0.059 Uiso 1 1 calc R
C526 C -0.0292(8) 0.4705(6) 0.5856(3) 0.036(3) Uani 1 1 d .
H526 H -0.0044 0.4378 0.5838 0.043 Uiso 1 1 calc R
C611 C 0.0315(8) 0.4987(6) 0.6629(3) 0.036(3) Uani 1 1 d .
C612 C -0.0104(9) 0.5434(7) 0.6662(4) 0.048(4) Uani 1 1 d .
H612 H 0.0140 0.5763 0.6655 0.057 Uiso 1 1 calc R
C613 C -0.0892(9) 0.5407(9) 0.6706(4) 0.063(5) Uani 1 1 d .
H613 H -0.1171 0.5722 0.6724 0.076 Uiso 1 1 calc R
C614 C -0.1261(11) 0.4955(10) 0.6723(4) 0.070(6) Uani 1 1 d .
H614 H -0.1794 0.4942 0.6752 0.084 Uiso 1 1 calc R
C615 C -0.0838(10) 0.4508(10) 0.6696(4) 0.070(6) Uani 1 1 d .
H615 H -0.1088 0.4181 0.6711 0.084 Uiso 1 1 calc R
C616 C -0.0057(10) 0.4515(7) 0.6647(4) 0.053(4) Uani 1 1 d .
H616 H 0.0215 0.4197 0.6626 0.064 Uiso 1 1 calc R
C621 C 0.1799(7) 0.4593(5) 0.6807(3) 0.030(3) Uani 1 1 d .
C622 C 0.2090(8) 0.4803(5) 0.7076(3) 0.035(3) Uani 1 1 d .
H622 H 0.2032 0.5166 0.7113 0.042 Uiso 1 1 calc R
C623 C 0.2459(9) 0.4502(7) 0.7291(4) 0.046(4) Uani 1 1 d .
H623 H 0.2632 0.4655 0.7478 0.055 Uiso 1 1 calc R
C624 C 0.2581(11) 0.3987(8) 0.7240(4) 0.062(5) Uani 1 1 d .
H624 H 0.2849 0.3783 0.7387 0.074 Uiso 1 1 calc R
C625 C 0.2306(12) 0.3756(6) 0.6963(4) 0.056(5) Uani 1 1 d .
H625 H 0.2389 0.3396 0.6925 0.068 Uiso 1 1 calc R
C626 C 0.1917(10) 0.4055(6) 0.6751(4) 0.044(4) Uani 1 1 d .
H626 H 0.1727 0.3900 0.6567 0.052 Uiso 1 1 calc R
Sb1 Sb 0.16745(7) 0.89315(5) 0.37190(2) 0.0488(3) Uani 1 1 d .
Sb2 Sb 0.66126(7) 0.58735(5) 0.63293(3) 0.0571(3) Uani 1 1 d .
Sb3 Sb 0.18162(8) 1.29641(4) 0.59577(3) 0.0583(3) Uani 1 1 d .
F11 F 0.1791(8) 0.8234(4) 0.3823(3) 0.084(4) Uani 1 1 d .
F12 F 0.1497(9) 0.9656(5) 0.3646(4) 0.104(5) Uani 1 1 d .
F13 F 0.1985(5) 0.9120(4) 0.4112(2) 0.050(2) Uani 1 1 d .
F14 F 0.1345(10) 0.8769(7) 0.3325(3) 0.114(5) Uani 1 1 d .
F15 F 0.0665(5) 0.8896(4) 0.3853(3) 0.060(3) Uani 1 1 d .
F16 F 0.2687(7) 0.8968(6) 0.3586(3) 0.092(4) Uani 1 1 d .
F21 F 0.5577(8) 0.5744(6) 0.6294(5) 0.126(6) Uani 1 1 d .
F22 F 0.7642(8) 0.6055(6) 0.6358(3) 0.100(5) Uani 1 1 d .
F23 F 0.6535(12) 0.5905(7) 0.6760(3) 0.126(6) Uani 1 1 d .
F24 F 0.6721(10) 0.5821(6) 0.5906(3) 0.106(5) Uani 1 1 d .
F25 F 0.6881(12) 0.5181(6) 0.6349(5) 0.140(7) Uani 1 1 d .
F26 F 0.6418(5) 0.6574(4) 0.6305(3) 0.064(3) Uani 1 1 d .
F31 F 0.2022(11) 1.2781(6) 0.6362(4) 0.127(7) Uani 1 1 d .
F32 F 0.1599(8) 1.3128(6) 0.5553(3) 0.096(4) Uani 1 1 d .
F33 F 0.1041(8) 1.3439(4) 0.6083(3) 0.079(3) Uani 1 1 d .
F34 F 0.2568(9) 1.2506(5) 0.5815(5) 0.119(6) Uani 1 1 d .
F35 F 0.1086(8) 1.2439(4) 0.5931(3) 0.085(4) Uani 1 1 d .
F36 F 0.2524(7) 1.3495(4) 0.5989(3) 0.086(4) Uani 1 1 d .
C1S C 0.543(3) 1.1175(14) 0.6306(13) 0.34(4) Uiso 1 1 d DU
H1SA H 0.5502 1.1241 0.6527 0.514 Uiso 1 1 calc R
H1SB H 0.5079 1.1433 0.6220 0.514 Uiso 1 1 calc R
H1SC H 0.5920 1.1201 0.6201 0.514 Uiso 1 1 calc R
C2S C 0.5106(16) 1.0632(10) 0.6260(8) 0.26(2) Uiso 1 1 d GDU
C3S C 0.5004(17) 1.0300(13) 0.6510(6) 0.25(2) Uiso 1 1 d GDU
H3SA H 0.5134 1.0413 0.6712 0.299 Uiso 1 1 calc R
C4S C 0.4713(16) 0.9803(12) 0.6464(6) 0.151(13) Uiso 1 1 d GDU
H4SA H 0.4643 0.9576 0.6634 0.181 Uiso 1 1 calc R
C5S C 0.4523(14) 0.9637(10) 0.6168(7) 0.124(10) Uiso 1 1 d GDU
H5SA H 0.4324 0.9297 0.6136 0.149 Uiso 1 1 calc R
C6S C 0.4625(17) 0.9969(13) 0.5918(5) 0.190(17) Uiso 1 1 d GDU
H6SA H 0.4495 0.9856 0.5716 0.228 Uiso 1 1 calc R
C7S C 0.4917(18) 1.0467(12) 0.5964(7) 0.27(2) Uiso 1 1 d GDU
H7SA H 0.4986 1.0694 0.5794 0.329 Uiso 1 1 calc R
C8S C 0.431(2) 0.5022(14) 0.6175(8) 0.126(11) Uiso 1 1 d .
H8SA H 0.4090 0.5376 0.6154 0.151 Uiso 1 1 calc R
H8SB H 0.4699 0.5038 0.6338 0.151 Uiso 1 1 calc R
C9S C 0.0513(14) 0.7297(10) 0.3768(6) 0.083(6) Uiso 1 1 d .
H9SA H 0.0879 0.7574 0.3824 0.100 Uiso 1 1 calc R
H9SB H 0.0150 0.7262 0.3940 0.100 Uiso 1 1 calc R
C10S C 0.380(7) 1.261(4) 0.602(3) 0.42(7) Uiso 1 1 d .
H10A H 0.3918 1.2718 0.5812 0.510 Uiso 1 1 calc R
H10B H 0.3243 1.2618 0.6062 0.510 Uiso 1 1 calc R
C11S C 0.631(2) 0.4144(16) 0.6146(9) 0.143(13) Uiso 1 1 d .
H11A H 0.6315 0.4528 0.6126 0.172 Uiso 1 1 calc R
H11B H 0.6153 0.3995 0.5944 0.172 Uiso 1 1 calc R
C12S C -0.0543(16) 0.7330(10) 0.6574(6) 0.088(7) Uiso 1 1 d .
H12A H -0.0074 0.7314 0.6700 0.105 Uiso 1 1 calc R
H12B H -0.0964 0.7427 0.6712 0.105 Uiso 1 1 calc R
Cl1 Cl 0.3600(14) 0.4616(10) 0.6299(6) 0.314(11) Uiso 1 1 d .
Cl2 Cl 0.4744(15) 0.4870(10) 0.5836(6) 0.328(12) Uiso 1 1 d .
Cl3 Cl 0.0984(4) 0.6731(3) 0.37274(17) 0.1006(19) Uiso 1 1 d .
Cl4 Cl 0.0032(7) 0.7479(4) 0.3444(3) 0.159(4) Uiso 1 1 d .
Cl5 Cl 0.4390(16) 1.2926(11) 0.6334(7) 0.346(13) Uiso 1 1 d .
Cl6 Cl 0.4305(18) 1.1924(12) 0.6156(7) 0.378(15) Uiso 1 1 d .
Cl7 Cl 0.5664(10) 0.3968(7) 0.6421(4) 0.221(6) Uiso 1 1 d .
Cl8 Cl 0.7217(6) 0.3920(4) 0.6244(2) 0.143(3) Uiso 1 1 d .
Cl9 Cl -0.0713(7) 0.6748(5) 0.6435(3) 0.163(4) Uiso 1 1 d .
Cl10 Cl -0.0433(5) 0.7846(3) 0.6286(2) 0.116(2) Uiso 1 1 d .

loop_
_atom_site_aniso_label
_atom_site_aniso_U_11
_atom_site_aniso_U_22
_atom_site_aniso_U_33
_atom_site_aniso_U_23
_atom_site_aniso_U_13
_atom_site_aniso_U_12
Ag1 0.0488(7) 0.0423(7) 0.0519(7) 0.0006(5) -0.0025(5) -0.0005(5)
Ag2 0.0232(4) 0.0145(4) 0.0383(5) 0.0029(3) -0.0019(3) 0.0011(3)
Ag3 0.0214(4) 0.0183(4) 0.0388(5) 0.0033(4) -0.0005(3) -0.0004(3)
Ag4 0.0201(4) 0.0190(4) 0.0376(5) 0.0008(3) -0.0026(3) 0.0005(3)
Ag5 0.0395(5) 0.0178(4) 0.0311(5) 0.0002(3) -0.0069(4) -0.0040(4)
Ag6 0.0530(6) 0.0175(5) 0.0344(5) -0.0003(4) -0.0003(4) 0.0061(4)
Ag7 0.0256(4) 0.0375(6) 0.0340(5) 0.0051(4) -0.0036(4) -0.0092(4)
Ag8 0.0330(5) 0.0274(5) 0.0416(5) -0.0014(4) 0.0008(4) -0.0124(4)
Ag9 0.0288(5) 0.0293(5) 0.0423(5) 0.0051(4) 0.0033(4) 0.0060(4)
Ag10 0.0315(5) 0.0374(6) 0.0371(5) -0.0057(4) -0.0062(4) 0.0085(4)
Ag11 0.0271(4) 0.0149(4) 0.0344(5) 0.0004(3) -0.0016(3) -0.0016(3)
Ag12 0.0206(4) 0.0181(4) 0.0379(5) 0.0020(3) -0.0015(3) -0.0001(3)
Ag13 0.0211(4) 0.0184(4) 0.0339(5) 0.0017(3) -0.0056(3) -0.0004(3)
Ag14 0.0195(4) 0.0242(5) 0.0382(5) 0.0004(4) -0.0033(3) -0.0043(3)
Ag15 0.0209(4) 0.0261(5) 0.0376(5) 0.0021(4) -0.0048(4) -0.0058(3)
Ag16 0.0380(5) 0.0182(4) 0.0337(5) -0.0025(4) -0.0061(4) 0.0088(4)
Ag17 0.0300(4) 0.0126(4) 0.0322(5) -0.0008(3) -0.0021(3) 0.0046(3)
Ag18 0.0279(4) 0.0152(4) 0.0351(5) 0.0004(3) 0.0008(4) -0.0021(3)
Ag19 0.0256(4) 0.0140(4) 0.0358(5) -0.0021(3) -0.0047(3) -0.0045(3)
P1 0.0234(16) 0.037(2) 0.051(2) 0.0098(16) -0.0063(14) -0.0153(14)
P2 0.0171(14) 0.0205(16) 0.0479(19) -0.0065(14) -0.0078(13) -0.0037(12)
P3 0.0230(14) 0.0130(14) 0.0271(15) -0.0025(11) -0.0015(11) 0.0036(11)
P4 0.0305(16) 0.0141(14) 0.0282(15) -0.0020(11) -0.0066(12) 0.0029(12)
P5 0.0232(15) 0.0138(14) 0.0340(16) -0.0026(12) -0.0010(12) -0.0056(11)
P6 0.0238(15) 0.0143(15) 0.0383(17) 0.0013(12) 0.0015(12) -0.0039(11)
C1 0.020(6) 0.020(6) 0.055(9) 0.002(6) -0.004(6) -0.007(5)
C2 0.027(6) 0.018(6) 0.033(7) -0.003(5) -0.007(5) -0.005(5)
C3 0.027(6) 0.017(6) 0.045(8) 0.006(5) 0.000(5) -0.003(5)
C11 0.027(6) 0.029(6) 0.041(6) 0.006(5) -0.013(5) -0.001(5)
C12 0.046(6) 0.032(6) 0.048(6) 0.006(5) -0.008(5) -0.015(5)
C13 0.072(7) 0.061(7) 0.049(6) 0.000(5) 0.003(6) -0.039(6)
C14 0.074(8) 0.082(8) 0.049(7) -0.008(6) 0.011(6) -0.039(7)
C15 0.090(9) 0.096(9) 0.052(7) -0.008(7) 0.013(7) -0.052(8)
C16 0.111(9) 0.103(9) 0.060(8) -0.002(7) 0.014(7) -0.062(8)
C17 0.128(10) 0.110(9) 0.073(8) -0.003(8) 0.013(8) -0.066(8)
C18 0.116(9) 0.095(9) 0.069(8) -0.003(7) 0.009(7) -0.057(8)
C21 0.018(6) 0.024(7) 0.042(8) -0.004(5) -0.003(5) 0.001(5)
C22 0.032(7) 0.034(8) 0.051(9) 0.001(7) -0.014(6) 0.006(6)
C23 0.038(8) 0.052(10) 0.041(8) -0.014(7) -0.001(6) 0.017(7)
C24 0.063(12) 0.081(15) 0.075(13) -0.024(11) -0.012(10) 0.031(11)
C25 0.106(16) 0.109(17) 0.065(12) -0.031(11) -0.019(10) 0.057(13)
C26 0.106(16) 0.107(17) 0.062(12) -0.029(11) -0.009(10) 0.057(13)
C27 0.074(15) 0.13(2) 0.058(13) 0.003(14) 0.015(11) 0.031(15)
C28 0.066(13) 0.100(17) 0.049(11) -0.012(11) 0.007(9) 0.023(12)
C31 0.021(6) 0.018(6) 0.047(8) 0.005(6) 0.003(5) 0.001(5)
C32 0.020(6) 0.024(7) 0.043(8) 0.006(6) -0.002(5) -0.005(5)
C33 0.044(8) 0.019(7) 0.048(8) -0.001(6) -0.002(6) -0.003(6)
C34 0.061(11) 0.058(11) 0.052(10) -0.012(8) -0.005(8) 0.025(9)
C35 0.074(14) 0.098(17) 0.044(10) -0.011(10) -0.009(9) -0.003(12)
C36 0.118(18) 0.039(10) 0.042(10) -0.008(8) -0.001(10) -0.009(11)
C37 0.106(18) 0.059(13) 0.069(14) -0.022(11) -0.009(12) 0.015(12)
C38 0.093(15) 0.043(10) 0.056(11) -0.010(8) -0.004(10) 0.018(10)
C41 0.020(6) 0.021(6) 0.030(7) -0.001(5) -0.006(5) -0.004(5)
C42 0.018(6) 0.028(7) 0.036(7) 0.001(5) -0.002(5) -0.003(5)
C43 0.025(6) 0.039(8) 0.037(7) -0.003(6) -0.007(5) -0.002(6)
C44 0.077(12) 0.064(11) 0.023(7) -0.001(7) 0.000(7) 0.019(9)
C45 0.074(13) 0.097(16) 0.026(8) 0.002(9) -0.005(8) 0.018(11)
C46 0.067(12) 0.109(17) 0.025(8) 0.002(9) -0.005(8) 0.023(12)
C47 0.074(13) 0.077(14) 0.055(11) -0.012(10) 0.005(9) 0.025(11)
C48 0.054(10) 0.055(11) 0.051(10) -0.005(8) -0.004(8) 0.014(8)
C51 0.024(6) 0.019(6) 0.044(8) 0.007(5) -0.004(5) -0.003(5)
C52 0.026(6) 0.016(6) 0.044(8) -0.001(5) -0.004(5) 0.001(5)
C53 0.028(6) 0.010(6) 0.041(7) -0.004(5) -0.004(5) 0.002(5)
C54 0.032(7) 0.022(7) 0.054(9) -0.007(6) -0.010(6) -0.009(6)
C55 0.060(11) 0.036(9) 0.065(11) -0.008(8) -0.012(9) -0.020(8)
C56 0.069(11) 0.035(9) 0.044(9) -0.001(7) -0.021(8) -0.006(8)
C57 0.057(10) 0.046(9) 0.030(7) 0.005(6) 0.001(7) -0.016(8)
C58 0.040(8) 0.032(8) 0.047(8) 0.001(6) -0.012(6) -0.011(6)
C61 0.016(6) 0.020(6) 0.044(8) -0.002(5) -0.002(5) -0.002(5)
C62 0.021(6) 0.015(6) 0.057(9) 0.003(6) 0.000(6) 0.003(5)
C63 0.035(7) 0.026(7) 0.056(9) 0.004(6) -0.003(6) 0.005(6)
C64 0.077(13) 0.037(9) 0.054(10) 0.009(8) -0.008(9) 0.005(8)
C65 0.105(17) 0.046(11) 0.054(11) 0.019(9) -0.006(11) -0.002(11)
C66 0.070(12) 0.050(11) 0.056(11) 0.010(9) 0.005(9) -0.009(9)
C67 0.080(14) 0.062(13) 0.052(11) 0.010(9) 0.002(9) -0.009(10)
C68 0.087(14) 0.034(9) 0.056(10) 0.006(8) 0.015(9) -0.006(9)
C71 0.027(6) 0.015(6) 0.031(7) -0.005(5) -0.008(5) 0.006(5)
C72 0.027(6) 0.011(6) 0.041(8) -0.005(5) 0.002(5) -0.005(5)
C73 0.029(6) 0.012(6) 0.037(7) -0.001(5) -0.006(5) 0.001(5)
C74 0.026(6) 0.031(7) 0.036(7) 0.005(6) -0.003(5) -0.004(5)
C75 0.037(7) 0.030(7) 0.046(8) -0.005(6) -0.018(6) -0.009(6)
C76 0.058(9) 0.029(7) 0.031(7) 0.005(6) -0.005(6) 0.012(7)
C77 0.039(8) 0.031(8) 0.040(8) 0.001(6) -0.001(6) 0.004(6)
C78 0.030(7) 0.032(8) 0.042(8) 0.000(6) -0.004(6) -0.001(6)
C81 0.032(7) 0.029(7) 0.040(8) -0.001(6) -0.020(6) 0.009(6)
C82 0.033(7) 0.039(8) 0.045(9) -0.007(7) -0.006(6) 0.000(6)
C83 0.046(9) 0.038(9) 0.058(10) -0.010(7) -0.012(7) 0.011(7)
C84 0.095(16) 0.040(11) 0.085(15) -0.009(10) -0.030(12) 0.009(10)
C85 0.13(2) 0.045(12) 0.076(15) -0.026(11) -0.030(14) 0.024(13)
C86 0.086(16) 0.074(16) 0.093(17) -0.047(14) -0.016(13) 0.010(13)
C87 0.111(19) 0.091(17) 0.045(11) -0.014(11) -0.001(11) -0.012(14)
C88 0.100(18) 0.080(16) 0.061(13) 0.001(11) -0.001(12) -0.032(13)
C91 0.030(7) 0.021(6) 0.036(7) -0.002(5) -0.003(5) 0.002(5)
C92 0.033(7) 0.034(8) 0.045(8) -0.006(6) -0.004(6) 0.015(6)
C93 0.090(10) 0.113(11) 0.056(8) -0.023(8) 0.018(7) 0.047(9)
C94 0.090(10) 0.118(11) 0.070(8) -0.021(8) 0.026(8) 0.048(9)
C95 0.100(10) 0.130(11) 0.080(9) -0.020(9) 0.026(8) 0.044(9)
C96 0.114(11) 0.140(12) 0.075(9) -0.020(9) 0.025(9) 0.036(10)
C97 0.114(11) 0.139(12) 0.067(8) -0.017(9) 0.018(8) 0.033(10)
C98 0.104(10) 0.128(11) 0.059(8) -0.018(8) 0.017(8) 0.038(9)
C101 0.019(6) 0.027(7) 0.056(9) -0.005(6) 0.005(6) 0.001(5)
C102 0.034(7) 0.019(7) 0.053(9) 0.004(6) 0.004(6) 0.006(5)
C103 0.027(7) 0.051(9) 0.037(7) -0.004(7) 0.002(6) -0.009(6)
C104 0.053(11) 0.084(15) 0.076(13) -0.034(12) -0.013(9) 0.008(10)
C105 0.063(14) 0.10(2) 0.103(19) -0.057(17) 0.003(13) -0.006(13)
C106 0.090(18) 0.13(2) 0.056(13) -0.028(14) 0.013(12) -0.039(17)
C107 0.097(17) 0.081(16) 0.062(13) 0.009(12) -0.020(12) -0.033(13)
C108 0.087(15) 0.059(12) 0.050(10) -0.002(9) -0.005(10) -0.025(10)
C111 0.109(11) 0.086(10) 0.056(8) 0.003(8) 0.030(8) 0.007(8)
C112 0.145(12) 0.086(10) 0.066(8) -0.007(8) 0.029(9) 0.012(9)
C113 0.153(12) 0.088(10) 0.070(8) -0.012(8) 0.030(9) 0.014(9)
C114 0.135(12) 0.091(10) 0.062(8) -0.011(8) 0.026(9) -0.001(9)
C115 0.123(12) 0.105(11) 0.065(8) 0.005(8) 0.027(8) 0.005(9)
C116 0.115(11) 0.104(10) 0.064(8) 0.008(8) 0.028(8) 0.017(9)
C121 0.072(8) 0.061(8) 0.066(7) 0.025(7) -0.020(7) -0.039(7)
C122 0.085(9) 0.069(8) 0.092(8) 0.033(7) -0.020(8) -0.040(7)
C123 0.097(9) 0.067(8) 0.096(9) 0.029(8) -0.023(8) -0.045(7)
C124 0.107(10) 0.059(8) 0.080(8) 0.019(7) -0.021(8) -0.048(7)
C125 0.104(9) 0.060(8) 0.063(8) 0.011(7) -0.009(7) -0.037(7)
C126 0.089(9) 0.051(8) 0.057(7) 0.015(6) -0.005(7) -0.036(7)
C131 0.021(6) 0.015(6) 0.041(8) 0.002(5) -0.001(5) -0.003(5)
C132 0.042(8) 0.025(7) 0.045(9) 0.007(6) 0.001(6) 0.002(6)
C133 0.096(10) 0.094(10) 0.043(7) 0.001(7) 0.012(7) 0.018(8)
C134 0.106(10) 0.096(10) 0.056(8) 0.004(8) 0.024(7) 0.014(9)
C135 0.110(11) 0.101(10) 0.067(8) -0.001(8) 0.021(8) 0.012(9)
C136 0.108(11) 0.103(10) 0.063(8) -0.005(8) 0.012(8) 0.011(9)
C137 0.110(11) 0.108(10) 0.065(8) -0.006(8) 0.003(8) 0.015(9)
C138 0.102(10) 0.100(10) 0.053(8) -0.007(8) 0.003(7) 0.019(9)
C141 0.045(7) 0.026(6) 0.036(6) 0.001(5) 0.005(5) -0.003(5)
C142 0.054(7) 0.026(6) 0.042(6) 0.002(5) 0.014(5) 0.002(5)
C143 0.106(8) 0.051(7) 0.063(7) -0.005(6) 0.039(6) -0.007(7)
C144 0.146(10) 0.076(9) 0.089(9) -0.009(8) 0.048(8) -0.013(9)
C145 0.164(11) 0.091(10) 0.098(9) -0.011(8) 0.055(9) -0.016(10)
C146 0.165(12) 0.091(10) 0.088(9) -0.003(8) 0.062(9) -0.023(10)
C147 0.165(11) 0.091(10) 0.093(9) 0.007(8) 0.058(9) -0.014(9)
C148 0.148(10) 0.078(9) 0.084(9) 0.006(8) 0.051(8) -0.009(9)
C151 0.025(6) 0.013(6) 0.040(8) -0.002(5) -0.009(5) 0.000(5)
C152 0.023(6) 0.029(7) 0.039(8) 0.001(6) 0.004(5) 0.006(5)
C153 0.056(9) 0.022(7) 0.041(8) -0.003(6) 0.004(7) -0.013(6)
C154 0.069(12) 0.047(10) 0.060(11) 0.009(8) -0.009(9) 0.020(9)
C155 0.091(15) 0.035(10) 0.070(13) 0.016(9) -0.019(11) 0.007(9)
C156 0.105(17) 0.052(12) 0.050(11) 0.012(9) -0.005(11) -0.026(12)
C157 0.080(13) 0.045(10) 0.051(10) -0.004(8) 0.010(9) -0.012(9)
C158 0.067(11) 0.036(9) 0.040(8) 0.000(7) 0.001(7) -0.011(8)
C161 0.020(6) 0.018(6) 0.039(7) 0.005(5) -0.005(5) -0.001(5)
C162 0.029(7) 0.019(7) 0.055(9) 0.000(6) -0.001(6) 0.002(5)
C163 0.032(7) 0.032(8) 0.048(8) 0.010(6) -0.004(6) 0.001(6)
C164 0.050(10) 0.090(15) 0.059(11) 0.022(11) -0.007(9) 0.018(10)
C165 0.087(16) 0.14(2) 0.053(12) 0.026(13) -0.014(11) 0.036(16)
C166 0.083(14) 0.072(13) 0.044(10) 0.013(9) -0.015(9) 0.031(11)
C167 0.051(10) 0.063(12) 0.050(10) 0.006(8) 0.005(8) 0.006(8)
C168 0.045(9) 0.034(8) 0.056(10) 0.005(7) -0.003(7) 0.006(7)
C211 0.079(8) 0.048(7) 0.049(7) -0.013(6) -0.030(6) 0.023(6)
C212 0.080(8) 0.049(7) 0.051(7) -0.012(6) -0.021(6) 0.026(6)
C213 0.088(9) 0.061(8) 0.063(7) -0.007(7) -0.026(7) 0.030(7)
C214 0.103(9) 0.074(8) 0.070(8) -0.003(7) -0.037(7) 0.033(8)
C215 0.123(10) 0.082(9) 0.073(8) -0.010(8) -0.038(8) 0.030(8)
C216 0.114(9) 0.069(8) 0.065(8) -0.012(7) -0.036(7) 0.029(8)
C221 0.020(5) 0.034(6) 0.086(8) -0.011(6) -0.007(5) -0.005(5)
C222 0.023(5) 0.030(6) 0.078(7) -0.018(6) 0.001(5) -0.002(5)
C223 0.035(6) 0.034(6) 0.087(8) -0.017(6) 0.006(6) -0.002(5)
C224 0.037(6) 0.034(6) 0.101(9) -0.016(6) 0.002(6) -0.007(5)
C225 0.043(7) 0.049(7) 0.131(9) -0.017(7) -0.002(7) -0.007(6)
C226 0.039(6) 0.049(7) 0.126(9) -0.016(7) -0.007(7) -0.003(6)
C311 0.032(7) 0.026(7) 0.024(6) -0.008(5) 0.000(5) -0.002(5)
C312 0.030(7) 0.017(7) 0.102(14) 0.005(8) 0.002(8) 0.004(6)
C313 0.044(9) 0.025(8) 0.101(14) 0.011(8) -0.012(9) -0.013(7)
C314 0.039(8) 0.025(7) 0.064(10) 0.002(7) -0.010(7) -0.014(6)
C315 0.054(10) 0.013(7) 0.082(12) 0.004(7) -0.010(8) -0.002(6)
C316 0.037(8) 0.016(7) 0.069(10) 0.008(6) -0.003(7) -0.001(6)
C321 0.023(6) 0.011(5) 0.030(6) -0.003(5) -0.004(5) -0.003(4)
C322 0.042(8) 0.016(6) 0.042(8) -0.006(5) -0.004(6) 0.000(5)
C323 0.044(8) 0.031(8) 0.041(8) -0.013(6) -0.014(6) 0.007(6)
C324 0.031(7) 0.055(10) 0.044(8) -0.004(7) -0.014(6) -0.009(7)
C325 0.031(7) 0.041(8) 0.044(8) -0.006(6) -0.010(6) 0.004(6)
C326 0.037(7) 0.031(8) 0.040(8) -0.007(6) -0.002(6) 0.004(6)
C411 0.037(7) 0.030(7) 0.027(6) -0.009(5) -0.003(5) -0.005(6)
C412 0.059(11) 0.078(13) 0.039(9) -0.008(9) -0.002(8) 0.018(10)
C413 0.090(16) 0.095(17) 0.032(9) 0.002(9) 0.008(9) 0.025(13)
C414 0.085(15) 0.100(17) 0.041(10) -0.007(10) 0.010(10) -0.036(13)
C415 0.040(10) 0.17(3) 0.055(12) -0.024(14) 0.006(9) -0.033(13)
C416 0.041(9) 0.094(14) 0.030(8) -0.008(8) 0.006(6) -0.017(9)
C421 0.039(7) 0.030(7) 0.020(6) -0.004(5) -0.004(5) -0.003(6)
C422 0.040(8) 0.042(9) 0.059(10) -0.006(7) -0.013(7) -0.009(7)
C423 0.050(11) 0.067(14) 0.090(15) -0.014(11) -0.011(10) -0.025(10)
C424 0.077(13) 0.035(9) 0.062(11) -0.005(8) -0.014(9) -0.024(9)
C425 0.082(13) 0.025(8) 0.053(10) -0.011(7) -0.008(9) -0.004(8)
C426 0.046(9) 0.022(7) 0.053(9) -0.004(6) -0.002(7) -0.001(6)
C511 0.023(6) 0.030(7) 0.030(6) -0.015(5) 0.004(5) -0.006(5)
C512 0.031(7) 0.044(9) 0.045(8) -0.007(7) -0.007(6) 0.012(6)
C513 0.061(11) 0.055(11) 0.061(11) -0.024(9) 0.007(9) 0.023(9)
C514 0.043(9) 0.062(11) 0.049(9) -0.023(8) -0.006(7) 0.005(8)
C515 0.060(10) 0.047(9) 0.028(7) -0.007(6) -0.001(7) 0.001(8)
C516 0.051(9) 0.017(7) 0.040(8) -0.005(5) 0.004(6) 0.003(6)
C521 0.026(6) 0.030(7) 0.031(7) -0.003(5) -0.001(5) -0.003(5)
C522 0.032(7) 0.039(8) 0.032(7) -0.016(6) -0.007(5) 0.004(6)
C523 0.028(7) 0.073(12) 0.048(9) -0.026(8) -0.009(6) 0.012(8)
C524 0.023(7) 0.086(14) 0.043(9) -0.008(8) 0.005(6) -0.008(8)
C525 0.026(7) 0.070(12) 0.051(9) -0.006(8) -0.002(6) -0.025(8)
C526 0.028(7) 0.036(8) 0.043(8) 0.004(6) -0.005(6) -0.008(6)
C611 0.030(7) 0.051(9) 0.026(7) -0.002(6) -0.002(5) -0.016(6)
C612 0.044(9) 0.044(9) 0.055(10) 0.007(7) 0.006(7) 0.002(7)
C613 0.031(8) 0.097(16) 0.062(11) 0.018(11) 0.008(8) 0.010(9)
C614 0.041(10) 0.12(2) 0.050(11) 0.000(11) 0.012(8) -0.005(12)
C615 0.044(10) 0.106(18) 0.060(11) -0.016(11) 0.006(8) -0.050(12)
C616 0.046(9) 0.049(10) 0.065(11) -0.008(8) 0.020(8) -0.018(8)
C621 0.027(6) 0.021(6) 0.042(7) 0.004(5) 0.006(5) -0.003(5)
C622 0.042(8) 0.023(7) 0.039(7) 0.005(6) 0.003(6) 0.005(6)
C623 0.048(9) 0.048(10) 0.042(8) 0.017(7) -0.005(7) -0.002(7)
C624 0.058(11) 0.069(13) 0.058(11) 0.039(10) 0.001(8) 0.010(9)
C625 0.089(14) 0.024(8) 0.055(10) 0.010(7) -0.008(9) 0.009(8)
C626 0.061(10) 0.021(7) 0.049(9) 0.004(6) -0.004(7) 0.010(7)
Sb1 0.0546(6) 0.0557(7) 0.0361(5) 0.0031(5) 0.0004(4) 0.0003(5)
Sb2 0.0588(7) 0.0443(6) 0.0682(7) 0.0029(5) -0.0011(6) 0.0139(5)
Sb3 0.0763(8) 0.0258(5) 0.0725(8) -0.0032(5) -0.0201(6) -0.0046(5)
F11 0.119(11) 0.043(6) 0.090(8) -0.020(6) -0.017(7) 0.034(6)
F12 0.125(12) 0.062(8) 0.123(11) 0.046(8) -0.057(9) -0.031(8)
F13 0.050(5) 0.057(6) 0.045(5) -0.001(4) 0.000(4) -0.007(4)
F14 0.151(15) 0.144(14) 0.046(7) -0.008(8) -0.007(8) -0.014(11)
F15 0.043(5) 0.046(6) 0.090(8) -0.012(5) -0.011(5) -0.001(4)
F16 0.073(8) 0.133(12) 0.072(8) -0.002(8) 0.011(6) -0.017(8)
F21 0.084(10) 0.092(11) 0.201(18) -0.032(11) 0.032(10) -0.064(9)
F22 0.076(8) 0.129(12) 0.096(9) -0.056(9) -0.017(7) 0.041(8)
F23 0.200(19) 0.104(12) 0.075(9) 0.026(8) 0.015(10) 0.029(12)
F24 0.135(13) 0.122(12) 0.060(7) -0.033(8) -0.026(8) 0.006(10)
F25 0.192(19) 0.060(9) 0.167(17) 0.036(10) 0.031(14) 0.039(11)
F26 0.041(5) 0.053(6) 0.097(8) 0.003(6) -0.009(5) -0.001(4)
F31 0.174(17) 0.092(11) 0.114(12) 0.058(9) -0.066(11) -0.056(11)
F32 0.100(10) 0.115(12) 0.073(8) -0.015(8) -0.018(7) 0.000(8)
F33 0.104(9) 0.038(6) 0.095(9) -0.020(6) -0.011(7) -0.004(6)
F34 0.080(10) 0.060(8) 0.22(2) -0.043(10) -0.011(11) 0.011(7)
F35 0.102(10) 0.036(6) 0.115(11) -0.014(6) -0.002(8) -0.016(6)
F36 0.088(9) 0.039(6) 0.131(11) -0.002(6) -0.044(8) -0.011(6)

loop_
_atom_type_symbol
_atom_type_description
_atom_type_scat_dispersion_real
_atom_type_scat_dispersion_imag
_atom_type_scat_source
C C 0.0181 0.0091 'International Tables Vol C Tables 4.2.6.8 and 6.1.1.4'
H H 0.0000 0.0000 'International Tables Vol C Tables 4.2.6.8 and 6.1.1.4'
F F 0.0727 0.0534 'International Tables Vol C Tables 4.2.6.8 and 6.1.1.4'
P P 0.2955 0.4335 'International Tables Vol C Tables 4.2.6.8 and 6.1.1.4'
Cl Cl 0.3639 0.7018 'International Tables Vol C Tables 4.2.6.8 and 6.1.1.4'
Ag Ag 0.1306 4.2820 'International Tables Vol C Tables 4.2.6.8 and 6.1.1.4'
Sb Sb -0.0562 5.8946 'International Tables Vol C Tables 4.2.6.8 and 6.1.1.4'

loop_
_geom_angle_atom_site_label_1
_geom_angle_atom_site_label_2
_geom_angle_atom_site_label_3
_geom_angle
Ag11 Ag1 Ag2 147.01(5)
Ag11 Ag1 Ag4 145.47(5)
Ag2 Ag1 Ag4 61.08(4)
Ag11 Ag1 Ag12 59.38(3)
Ag2 Ag1 Ag12 146.49(5)
Ag4 Ag1 Ag12 108.35(5)
Ag11 Ag1 Ag13 61.31(4)
Ag2 Ag1 Ag13 108.04(5)
Ag4 Ag1 Ag13 145.26(5)
Ag12 Ag1 Ag13 60.98(3)
Ag11 Ag1 Ag3 109.82(5)
Ag2 Ag1 Ag3 60.47(3)
Ag4 Ag1 Ag3 60.39(3)
Ag12 Ag1 Ag3 145.71(5)
Ag13 Ag1 Ag3 146.79(5)
Ag11 Ag1 Ag5 89.82(4)
Ag2 Ag1 Ag5 119.16(5)
Ag4 Ag1 Ag5 58.14(3)
Ag12 Ag1 Ag5 61.90(3)
Ag13 Ag1 Ag5 122.89(5)
Ag3 Ag1 Ag5 87.13(4)
Ag11 Ag1 Ag9 63.18(3)
Ag2 Ag1 Ag9 87.70(4)
Ag4 Ag1 Ag9 118.32(5)
Ag12 Ag1 Ag9 122.56(5)
Ag13 Ag1 Ag9 92.40(4)
Ag3 Ag1 Ag9 57.94(3)
Ag5 Ag1 Ag9 118.43(4)
Ag11 Ag1 Ag7 117.62(5)
Ag2 Ag1 Ag7 62.48(3)
Ag4 Ag1 Ag7 92.11(4)
Ag12 Ag1 Ag7 87.82(4)
Ag13 Ag1 Ag7 56.36(3)
Ag3 Ag1 Ag7 122.95(5)
Ag5 Ag1 Ag7 121.37(4)
Ag9 Ag1 Ag7 120.18(4)
Ag11 Ag1 Ag10 58.78(3)
Ag2 Ag1 Ag10 119.44(5)
Ag4 Ag1 Ag10 91.77(4)
Ag12 Ag1 Ag10 91.21(4)
Ag13 Ag1 Ag10 119.96(5)
Ag3 Ag1 Ag10 59.09(3)
Ag5 Ag1 Ag10 61.20(3)
Ag9 Ag1 Ag10 57.44(3)
Ag7 Ag1 Ag10 176.11(5)
Ag11 Ag1 Ag6 117.81(5)
Ag2 Ag1 Ag6 92.24(4)
Ag4 Ag1 Ag6 58.75(3)
Ag12 Ag1 Ag6 58.50(3)
Ag13 Ag1 Ag6 90.99(4)
Ag3 Ag1 Ag6 119.06(5)
Ag5 Ag1 Ag6 58.61(3)
Ag9 Ag1 Ag6 176.45(5)
Ag7 Ag1 Ag6 62.76(3)
Ag10 Ag1 Ag6 119.75(4)
C131 Ag2 C161 125.2(4)
C131 Ag2 C151 124.3(4)
C161 Ag2 C151 99.0(4)
C131 Ag2 C152 108.2(4)
C161 Ag2 C152 95.6(4)
C151 Ag2 C152 27.1(4)
C131 Ag2 Ag1 96.0(3)
C161 Ag2 Ag1 107.4(3)
C151 Ag2 Ag1 101.4(3)
C152 Ag2 Ag1 127.5(3)
C131 Ag2 Ag4 49.5(3)
C161 Ag2 Ag4 160.9(3)
C151 Ag2 Ag4 97.5(3)
C152 Ag2 Ag4 103.5(3)
Ag1 Ag2 Ag4 59.50(4)
C131 Ag2 Ag3 48.9(3)
C161 Ag2 Ag3 102.0(3)
C151 Ag2 Ag3 156.0(3)
C152 Ag2 Ag3 156.8(3)
Ag1 Ag2 Ag3 61.04(3)
Ag4 Ag2 Ag3 60.07(3)
C131 Ag2 Ag8 146.8(3)
C161 Ag2 Ag8 42.5(3)
C151 Ag2 Ag8 88.5(3)
C152 Ag2 Ag8 104.1(3)
Ag1 Ag2 Ag8 69.42(4)
Ag4 Ag2 Ag8 128.78(4)
Ag3 Ag2 Ag8 99.09(4)
C131 Ag2 Ag7 141.3(3)
C161 Ag2 Ag7 93.4(3)
C151 Ag2 Ag7 39.6(3)
C152 Ag2 Ag7 66.4(3)
Ag1 Ag2 Ag7 65.67(4)
Ag4 Ag2 Ag7 93.11(3)
Ag3 Ag2 Ag7 126.70(4)
Ag8 Ag2 Ag7 60.90(3)
C131 Ag3 C81 130.2(5)
C131 Ag3 C101 119.7(5)
C81 Ag3 C101 98.9(5)
C131 Ag3 Ag4 49.3(3)
C81 Ag3 Ag4 105.1(3)
C101 Ag3 Ag4 153.5(3)
C131 Ag3 Ag2 49.1(3)
C81 Ag3 Ag2 162.0(3)
C101 Ag3 Ag2 94.4(3)
Ag4 Ag3 Ag2 59.78(3)
C131 Ag3 Ag1 94.1(3)
C81 Ag3 Ag1 106.2(3)
C101 Ag3 Ag1 104.2(4)
Ag4 Ag3 Ag1 58.58(3)
Ag2 Ag3 Ag1 58.50(3)
C131 Ag3 Ag9 139.2(3)
C81 Ag3 Ag9 90.3(4)
C101 Ag3 Ag9 43.3(4)
Ag4 Ag3 Ag9 124.55(4)
Ag2 Ag3 Ag9 91.22(4)
Ag1 Ag3 Ag9 65.98(4)
C131 Ag3 Ag10 144.0(3)
C81 Ag3 Ag10 41.8(3)
C101 Ag3 Ag10 95.1(4)
Ag4 Ag3 Ag10 95.37(4)
Ag2 Ag3 Ag10 125.14(4)
Ag1 Ag3 Ag10 66.77(4)
Ag9 Ag3 Ag10 62.16(3)
C131 Ag4 C91 115.3(4)
C131 Ag4 C141 122.0(5)
C91 Ag4 C141 111.5(5)
C131 Ag4 Ag1 95.8(3)
C91 Ag4 Ag1 103.7(3)
C141 Ag4 Ag1 104.4(3)
C131 Ag4 Ag2 49.3(3)
C91 Ag4 Ag2 149.7(3)
C141 Ag4 Ag2 97.7(4)
Ag1 Ag4 Ag2 59.42(3)
C131 Ag4 Ag3 49.0(3)
C91 Ag4 Ag3 89.9(3)
C141 Ag4 Ag3 157.2(4)
Ag1 Ag4 Ag3 61.03(3)
Ag2 Ag4 Ag3 60.15(3)
C131 Ag4 Ag5 139.7(3)
C91 Ag4 Ag5 44.4(3)
C141 Ag4 Ag5 97.9(4)
Ag1 Ag4 Ag5 66.32(4)
Ag2 Ag4 Ag5 125.67(4)
Ag3 Ag4 Ag5 91.96(3)
C131 Ag4 Ag6 144.8(3)
C91 Ag4 Ag6 99.2(3)
C141 Ag4 Ag6 42.1(3)
Ag1 Ag4 Ag6 68.36(4)
Ag2 Ag4 Ag6 97.04(4)
Ag3 Ag4 Ag6 129.30(4)
Ag5 Ag4 Ag6 64.05(3)
C71 Ag5 C91 159.2(5)
C71 Ag5 Ag17 52.6(3)
C91 Ag5 Ag17 115.0(4)
C71 Ag5 Ag4 148.6(3)
C91 Ag5 Ag4 51.5(3)
Ag17 Ag5 Ag4 146.14(4)
C71 Ag5 Ag16 117.7(3)
C91 Ag5 Ag16 50.6(4)
Ag17 Ag5 Ag16 65.57(3)
Ag4 Ag5 Ag16 89.55(3)
C71 Ag5 Ag12 49.1(3)
C91 Ag5 Ag12 151.5(4)
Ag17 Ag5 Ag12 87.37(3)
Ag4 Ag5 Ag12 100.13(4)
Ag16 Ag5 Ag12 140.60(4)
C71 Ag5 Ag1 99.8(3)
C91 Ag5 Ag1 100.1(4)
Ag17 Ag5 Ag1 107.10(4)
Ag4 Ag5 Ag1 55.54(3)
Ag16 Ag5 Ag1 104.94(4)
Ag12 Ag5 Ag1 54.48(3)
C71 Ag5 Ag6 93.1(3)
C91 Ag5 Ag6 101.2(4)
Ag17 Ag5 Ag6 143.80(4)
Ag4 Ag5 Ag6 59.81(3)
Ag16 Ag5 Ag6 148.99(4)
Ag12 Ag5 Ag6 58.02(3)
Ag1 Ag5 Ag6 63.15(3)
C71 Ag5 Ag10 93.4(4)
C91 Ag5 Ag10 90.7(4)
Ag17 Ag5 Ag10 56.64(3)
Ag4 Ag5 Ag10 90.51(3)
Ag16 Ag5 Ag10 54.21(3)
Ag12 Ag5 Ag10 87.33(3)
Ag1 Ag5 Ag10 61.61(3)
Ag6 Ag5 Ag10 124.69(4)
C51 Ag6 C141 161.9(5)
C51 Ag6 Ag19 53.2(4)
C141 Ag6 Ag19 117.3(4)
C51 Ag6 Ag18 119.1(4)
C141 Ag6 Ag18 51.1(4)
Ag19 Ag6 Ag18 66.71(3)
C51 Ag6 Ag12 49.8(3)
C141 Ag6 Ag12 148.3(4)
Ag19 Ag6 Ag12 82.87(3)
Ag18 Ag6 Ag12 135.50(4)
C51 Ag6 Ag4 148.3(3)
C141 Ag6 Ag4 49.6(4)
Ag19 Ag6 Ag4 139.13(4)
Ag18 Ag6 Ag4 85.62(3)
Ag12 Ag6 Ag4 98.92(4)
C51 Ag6 Ag5 97.0(3)
C141 Ag6 Ag5 97.1(4)
Ag19 Ag6 Ag5 142.85(4)
Ag18 Ag6 Ag5 141.76(4)
Ag12 Ag6 Ag5 59.98(3)
Ag4 Ag6 Ag5 56.14(3)
C51 Ag6 Ag1 100.3(3)
C141 Ag6 Ag1 96.7(4)
Ag19 Ag6 Ag1 101.48(4)
Ag18 Ag6 Ag1 100.32(4)
Ag12 Ag6 Ag1 53.43(3)
Ag4 Ag6 Ag1 52.88(3)
Ag5 Ag6 Ag1 58.23(3)
C151 Ag7 C31 163.3(5)
C151 Ag7 Ag19 119.7(3)
C31 Ag7 Ag19 52.2(3)
C151 Ag7 Ag18 53.0(3)
C31 Ag7 Ag18 117.9(3)
Ag19 Ag7 Ag18 66.91(3)
C151 Ag7 Ag13 144.7(3)
C31 Ag7 Ag13 51.8(3)
Ag19 Ag7 Ag13 87.34(3)
Ag18 Ag7 Ag13 141.92(4)
C151 Ag7 Ag8 90.3(3)
C31 Ag7 Ag8 101.3(3)
Ag19 Ag7 Ag8 148.04(4)
Ag18 Ag7 Ag8 140.18(4)
Ag13 Ag7 Ag8 60.72(3)
C151 Ag7 Ag2 46.9(3)
C31 Ag7 Ag2 149.7(3)
Ag19 Ag7 Ag2 136.73(4)
Ag18 Ag7 Ag2 84.30(3)
Ag13 Ag7 Ag2 97.99(4)
Ag8 Ag7 Ag2 56.74(3)
C151 Ag7 Ag1 95.0(3)
C31 Ag7 Ag1 101.0(3)
Ag19 Ag7 Ag1 101.59(4)
Ag18 Ag7 Ag1 101.59(4)
Ag13 Ag7 Ag1 54.99(3)
Ag8 Ag7 Ag1 62.38(3)
Ag2 Ag7 Ag1 51.85(3)
C161 Ag8 C21 163.9(5)
C161 Ag8 Ag15 118.1(3)
C21 Ag8 Ag15 51.8(3)
C161 Ag8 Ag14 51.4(3)
C21 Ag8 Ag14 118.2(3)
Ag15 Ag8 Ag14 67.03(3)
C161 Ag8 Ag2 49.4(3)
C21 Ag8 Ag2 146.6(3)
Ag15 Ag8 Ag2 135.73(4)
Ag14 Ag8 Ag2 84.01(3)
C161 Ag8 Ag13 148.2(3)
C21 Ag8 Ag13 47.9(3)
Ag15 Ag8 Ag13 83.92(4)
Ag14 Ag8 Ag13 138.50(4)
Ag2 Ag8 Ag13 98.77(4)
C161 Ag8 Ag7 100.0(3)
C21 Ag8 Ag7 93.4(3)
Ag15 Ag8 Ag7 139.94(4)
Ag14 Ag8 Ag7 146.29(4)
Ag2 Ag8 Ag7 62.36(3)
Ag13 Ag8 Ag7 56.16(3)
C101 Ag9 C11 162.6(5)
C101 Ag9 Ag14 53.6(4)
C11 Ag9 Ag14 118.1(4)
C101 Ag9 Ag15 118.5(4)
C11 Ag9 Ag15 53.4(4)
Ag14 Ag9 Ag15 65.49(3)
C101 Ag9 Ag3 50.8(3)
C11 Ag9 Ag3 146.1(4)
Ag14 Ag9 Ag3 88.96(4)
Ag15 Ag9 Ag3 141.07(4)
C101 Ag9 Ag10 99.7(4)
C11 Ag9 Ag10 91.6(4)
Ag14 Ag9 Ag10 149.39(4)
Ag15 Ag9 Ag10 141.27(4)
Ag3 Ag9 Ag10 60.63(3)
C101 Ag9 Ag11 150.4(3)
C11 Ag9 Ag11 46.7(4)
Ag14 Ag9 Ag11 138.91(4)
Ag15 Ag9 Ag11 84.21(3)
Ag3 Ag9 Ag11 99.59(4)
Ag10 Ag9 Ag11 57.59(3)
C101 Ag9 Ag1 101.7(4)
C11 Ag9 Ag1 95.2(4)
Ag14 Ag9 Ag1 104.49(4)
Ag15 Ag9 Ag1 100.61(4)
Ag3 Ag9 Ag1 56.08(3)
Ag10 Ag9 Ag1 62.83(3)
Ag11 Ag9 Ag1 52.69(3)
C61 Ag10 C81 160.7(5)
C61 Ag10 Ag16 116.8(3)
C81 Ag10 Ag16 53.6(4)
C61 Ag10 Ag17 51.9(3)
C81 Ag10 Ag17 118.9(4)
Ag16 Ag10 Ag17 65.93(3)
C61 Ag10 Ag11 50.9(3)
C81 Ag10 Ag11 148.0(4)
Ag16 Ag10 Ag11 140.35(4)
Ag17 Ag10 Ag11 86.37(3)
C61 Ag10 Ag3 151.1(3)
C81 Ag10 Ag3 48.1(4)
Ag16 Ag10 Ag3 82.79(4)
Ag17 Ag10 Ag3 135.22(4)
Ag11 Ag10 Ag3 100.35(4)
C61 Ag10 Ag9 102.7(3)
C81 Ag10 Ag9 90.8(4)
Ag16 Ag10 Ag9 139.48(4)
Ag17 Ag10 Ag9 148.40(4)
Ag11 Ag10 Ag9 62.04(3)
Ag3 Ag10 Ag9 57.21(3)
C61 Ag10 Ag5 91.1(3)
C81 Ag10 Ag5 95.0(4)
Ag16 Ag10 Ag5 57.18(3)
Ag17 Ag10 Ag5 54.46(3)
Ag11 Ag10 Ag5 83.90(3)
Ag3 Ag10 Ag5 82.03(3)
Ag9 Ag10 Ag5 116.72(4)
C61 Ag10 Ag1 98.7(3)
C81 Ag10 Ag1 99.9(4)
Ag16 Ag10 Ag1 103.70(4)
Ag17 Ag10 Ag1 101.67(4)
Ag11 Ag10 Ag1 52.89(3)
Ag3 Ag10 Ag1 54.14(3)
Ag9 Ag10 Ag1 59.73(3)
Ag5 Ag10 Ag1 57.19(3)
C41 Ag11 C11 123.6(5)
C41 Ag11 C61 124.5(4)
C11 Ag11 C61 102.1(4)
C41 Ag11 Ag12 49.8(3)
C11 Ag11 Ag12 154.9(3)
C61 Ag11 Ag12 99.1(3)
C41 Ag11 Ag1 96.4(3)
C11 Ag11 Ag1 100.2(3)
C61 Ag11 Ag1 105.4(3)
Ag12 Ag11 Ag1 60.89(4)
C41 Ag11 Ag13 49.3(3)
C11 Ag11 Ag13 95.8(3)
C61 Ag11 Ag13 159.1(3)
Ag12 Ag11 Ag13 61.14(3)
Ag1 Ag11 Ag13 60.32(3)
C41 Ag11 Ag10 146.5(3)
C11 Ag11 Ag10 89.1(4)
C61 Ag11 Ag10 42.3(3)
Ag12 Ag11 Ag10 97.75(4)
Ag1 Ag11 Ag10 68.32(4)
Ag13 Ag11 Ag10 128.49(4)
C41 Ag11 Ag9 140.7(3)
C11 Ag11 Ag9 40.3(4)
C61 Ag11 Ag9 94.3(3)
Ag12 Ag11 Ag9 125.01(4)
Ag1 Ag11 Ag9 64.13(3)
Ag13 Ag11 Ag9 92.41(3)
Ag10 Ag11 Ag9 60.36(3)
C41 Ag12 C51 125.6(5)
C41 Ag12 C71 125.3(4)
C51 Ag12 C71 98.0(4)
C41 Ag12 Ag11 51.0(3)
C51 Ag12 Ag11 162.3(3)
C71 Ag12 Ag11 96.1(3)
C41 Ag12 Ag1 96.3(3)
C51 Ag12 Ag1 106.9(3)
C71 Ag12 Ag1 101.0(3)
Ag11 Ag12 Ag1 59.73(3)
C41 Ag12 Ag13 49.4(3)
C51 Ag12 Ag13 102.9(3)
C71 Ag12 Ag13 155.0(3)
Ag11 Ag12 Ag13 61.05(3)
Ag1 Ag12 Ag13 59.93(3)
C41 Ag12 Ag6 143.7(3)
C51 Ag12 Ag6 41.8(3)
C71 Ag12 Ag6 90.4(3)
Ag11 Ag12 Ag6 127.70(4)
Ag1 Ag12 Ag6 68.07(4)
Ag13 Ag12 Ag6 95.99(4)
C41 Ag12 Ag5 141.3(3)
C51 Ag12 Ag5 92.7(3)
C71 Ag12 Ag5 41.0(3)
Ag11 Ag12 Ag5 90.99(3)
Ag1 Ag12 Ag5 63.61(4)
Ag13 Ag12 Ag5 123.54(4)
Ag6 Ag12 Ag5 62.00(3)
C41 Ag13 C21 125.4(5)
C41 Ag13 C31 116.6(4)
C21 Ag13 C31 106.0(4)
C41 Ag13 Ag1 94.7(3)
C21 Ag13 Ag1 104.1(3)
C31 Ag13 Ag1 107.1(3)
C41 Ag13 Ag11 49.2(3)
C21 Ag13 Ag11 100.3(3)
C31 Ag13 Ag11 152.7(3)
Ag1 Ag13 Ag11 58.37(3)
C41 Ag13 Ag12 48.2(3)
C21 Ag13 Ag12 156.7(3)
C31 Ag13 Ag12 95.1(3)
Ag1 Ag13 Ag12 59.09(3)
Ag11 Ag13 Ag12 57.81(3)
C41 Ag13 Ag7 140.0(3)
C21 Ag13 Ag7 94.3(3)
C31 Ag13 Ag7 44.5(3)
Ag1 Ag13 Ag7 68.65(4)
Ag11 Ag13 Ag7 126.95(4)
Ag12 Ag13 Ag7 93.78(4)
C41 Ag13 Ag8 145.2(3)
C21 Ag13 Ag8 41.5(3)
C31 Ag13 Ag8 97.7(3)
Ag1 Ag13 Ag8 67.83(4)
Ag11 Ag13 Ag8 97.10(3)
Ag12 Ag13 Ag8 126.84(4)
Ag7 Ag13 Ag8 63.12(3)
C161 Ag14 P2 138.4(3)
C161 Ag14 C101 98.1(4)
P2 Ag14 C101 120.8(3)
C161 Ag14 Ag8 43.7(3)
P2 Ag14 Ag8 130.68(9)
C101 Ag14 Ag8 100.1(3)
C161 Ag14 Ag9 97.7(3)
P2 Ag14 Ag9 120.23(9)
C101 Ag14 Ag9 43.4(4)
Ag8 Ag14 Ag9 71.30(3)
C161 Ag14 Ag15 98.8(3)
P2 Ag14 Ag15 88.92(9)
C101 Ag14 Ag15 100.4(4)
Ag8 Ag14 Ag15 55.34(3)
Ag9 Ag14 Ag15 57.45(3)
C21 Ag15 P1 139.6(3)
C21 Ag15 C11 99.5(4)
P1 Ag15 C11 117.8(3)
C21 Ag15 Ag8 45.1(3)
P1 Ag15 Ag8 132.23(10)
C11 Ag15 Ag8 100.1(3)
C21 Ag15 Ag9 101.1(3)
P1 Ag15 Ag9 116.21(11)
C11 Ag15 Ag9 43.5(3)
Ag8 Ag15 Ag9 72.17(4)
C21 Ag15 Ag14 102.3(3)
P1 Ag15 Ag14 86.52(10)
C11 Ag15 Ag14 100.1(3)
Ag8 Ag15 Ag14 57.63(3)
Ag9 Ag15 Ag14 57.06(3)
C91 Ag16 C81 98.0(5)
C91 Ag16 P4 133.4(3)
C81 Ag16 P4 125.4(3)
C91 Ag16 Ag10 97.6(3)
C81 Ag16 Ag10 45.2(4)
P4 Ag16 Ag10 124.20(9)
C91 Ag16 Ag5 43.8(3)
C81 Ag16 Ag5 98.2(3)
P4 Ag16 Ag5 129.98(8)
Ag10 Ag16 Ag5 68.61(3)
C91 Ag16 Ag17 98.6(3)
C81 Ag16 Ag17 103.0(4)
P4 Ag16 Ag17 88.42(8)
Ag10 Ag16 Ag17 58.24(3)
Ag5 Ag16 Ag17 55.70(3)
C71 Ag17 C61 96.4(4)
C71 Ag17 P3 130.8(3)
C61 Ag17 P3 129.7(3)
C71 Ag17 Ag5 44.8(3)
C61 Ag17 Ag5 97.0(3)
P3 Ag17 Ag5 127.35(8)
C71 Ag17 Ag10 97.7(3)
C61 Ag17 Ag10 43.8(3)
P3 Ag17 Ag10 126.26(8)
Ag5 Ag17 Ag10 68.90(3)
C71 Ag17 Ag16 103.2(3)
C61 Ag17 Ag16 98.9(3)
P3 Ag17 Ag16 87.55(8)
Ag5 Ag17 Ag16 58.73(3)
Ag10 Ag17 Ag16 55.83(3)
C141 Ag18 C151 98.0(5)
C141 Ag18 P6 135.0(4)
C151 Ag18 P6 124.2(3)
C141 Ag18 Ag7 100.1(3)
C151 Ag18 Ag7 44.2(3)
P6 Ag18 Ag7 120.43(8)
C141 Ag18 Ag6 43.8(3)
C151 Ag18 Ag6 99.1(3)
P6 Ag18 Ag6 129.44(9)
Ag7 Ag18 Ag6 71.88(3)
C141 Ag18 Ag19 99.0(3)
C151 Ag18 Ag19 100.4(3)
P6 Ag18 Ag19 89.00(8)
Ag7 Ag18 Ag19 56.31(3)
Ag6 Ag18 Ag19 55.60(3)
C31 Ag19 C51 104.1(4)
C31 Ag19 P5 128.1(3)
C51 Ag19 P5 125.2(3)
C31 Ag19 Ag6 103.9(3)
C51 Ag19 Ag6 44.4(3)
P5 Ag19 Ag6 121.77(8)
C31 Ag19 Ag7 45.2(4)
C51 Ag19 Ag7 102.8(3)
P5 Ag19 Ag7 124.53(8)
Ag6 Ag19 Ag7 73.12(4)
C31 Ag19 Ag18 101.2(3)
C51 Ag19 Ag18 101.5(3)
P5 Ag19 Ag18 85.31(8)
Ag6 Ag19 Ag18 57.69(3)
Ag7 Ag19 Ag18 56.78(3)
C121 P1 C1 105.2(7)
C121 P1 C111 103.1(11)
C1 P1 C111 104.4(10)
C121 P1 Ag15 115.6(7)
C1 P1 Ag15 116.0(4)
C111 P1 Ag15 111.2(9)
C221 P2 C211 106.2(7)
C221 P2 C1 103.0(6)
C211 P2 C1 104.7(8)
C221 P2 Ag14 115.7(3)
C211 P2 Ag14 111.5(7)
C1 P2 Ag14 114.7(4)
C321 P3 C2 104.0(5)
C321 P3 C311 107.6(6)
C2 P3 C311 104.6(6)
C321 P3 Ag17 112.5(4)
C2 P3 Ag17 116.4(4)
C311 P3 Ag17 111.0(4)
C421 P4 C411 104.1(6)
C421 P4 C2 105.9(6)
C411 P4 C2 108.1(6)
C421 P4 Ag16 118.2(5)
C411 P4 Ag16 106.2(5)
C2 P4 Ag16 113.7(4)
C521 P5 C511 104.0(6)
C521 P5 C3 104.9(6)
C511 P5 C3 106.7(6)
C521 P5 Ag19 118.2(4)
C511 P5 Ag19 106.5(4)
C3 P5 Ag19 115.3(4)
C621 P6 C3 104.0(6)
C621 P6 C611 106.2(6)
C3 P6 C611 105.4(6)
C621 P6 Ag18 112.5(4)
C3 P6 Ag18 114.9(4)
C611 P6 Ag18 113.0(5)
P1 C1 P2 112.9(7)
P4 C2 P3 113.1(7)
P6 C3 P5 112.1(7)
C12 C11 Ag9 171.8(12)
C12 C11 Ag11 94.1(10)
Ag9 C11 Ag11 93.0(5)
C12 C11 Ag15 96.5(11)
Ag9 C11 Ag15 83.1(4)
Ag11 C11 Ag15 122.0(6)
C11 C12 C13 176.0(16)
C14 C13 C18 120.0
C14 C13 C12 119.7(9)
C18 C13 C12 120.2(9)
C13 C14 C15 120.0
C14 C15 C16 120.0
C17 C16 C15 120.0
C16 C17 C18 120.0
C17 C18 C13 120.0
C22 C21 Ag8 163.3(11)
C22 C21 Ag15 100.3(10)
Ag8 C21 Ag15 83.1(4)
C22 C21 Ag13 101.2(10)
Ag8 C21 Ag13 90.6(5)
Ag15 C21 Ag13 121.8(5)
C21 C22 C23 176.4(17)
C28 C23 C24 118.5(17)
C28 C23 C22 121.8(16)
C24 C23 C22 119.6(17)
C25 C24 C23 123(3)
C24 C25 C26 116(3)
C27 C26 C25 123(2)
C26 C27 C28 120(3)
C23 C28 C27 119(2)
C32 C31 Ag7 164.7(11)
C32 C31 Ag19 97.6(9)
Ag7 C31 Ag19 82.5(4)
C32 C31 Ag13 108.9(10)
Ag7 C31 Ag13 83.7(5)
Ag19 C31 Ag13 120.9(5)
C31 C32 C33 177.1(14)
C38 C33 C34 119.7(15)
C38 C33 C32 121.0(14)
C34 C33 C32 119.1(13)
C33 C34 C35 120.3(17)
C36 C35 C34 117.3(19)
C37 C36 C35 122.2(18)
C36 C37 C38 121(2)
C33 C38 C37 119.3(18)
C42 C41 Ag12 138.9(10)
C42 C41 Ag11 133.8(10)
Ag12 C41 Ag11 79.1(4)
C42 C41 Ag13 120.5(10)
Ag12 C41 Ag13 82.4(4)
Ag11 C41 Ag13 81.5(4)
C41 C42 C43 178.8(14)
C48 C43 C44 119.8(15)
C48 C43 C42 120.0(13)
C44 C43 C42 119.9(13)
C43 C44 C45 118.3(16)
C46 C45 C44 119.9(17)
C45 C46 C47 122.5(17)
C46 C47 C48 119.3(18)
C43 C48 C47 120.1(16)
C52 C51 Ag6 173.2(11)
C52 C51 Ag19 100.0(9)
Ag6 C51 Ag19 82.4(4)
C52 C51 Ag12 96.3(9)
Ag6 C51 Ag12 88.4(5)
Ag19 C51 Ag12 115.0(5)
C51 C52 C53 176.3(14)
C54 C53 C58 119.0(13)
C54 C53 C52 121.2(13)
C58 C53 C52 119.7(12)
C53 C54 C55 121.2(15)
C56 C55 C54 119.4(15)
C55 C56 C57 120.2(15)
C56 C57 C58 120.7(14)
C57 C58 C53 119.5(13)
C62 C61 Ag10 165.4(11)
C62 C61 Ag17 107.7(9)
Ag10 C61 Ag17 84.3(5)
C62 C61 Ag11 93.5(9)
Ag10 C61 Ag11 86.8(5)
Ag17 C61 Ag11 121.7(5)
C61 C62 C63 177.2(14)
C64 C63 C62 122.5(15)
C64 C63 C68 117.8(16)
C62 C63 C68 119.7(13)
C63 C64 C65 120.3(18)
C66 C65 C64 121.4(18)
C65 C66 C67 119.5(18)
C66 C67 C68 122(2)
C67 C68 C63 118.9(17)
C72 C71 Ag5 168.2(11)
C72 C71 Ag17 105.7(9)
Ag5 C71 Ag17 82.5(4)
C72 C71 Ag12 92.0(8)
Ag5 C71 Ag12 89.9(4)
Ag17 C71 Ag12 125.5(5)
C71 C72 C73 178.7(13)
C78 C73 C74 118.7(12)
C78 C73 C72 121.5(12)
C74 C73 C72 119.7(12)
C75 C74 C73 120.1(13)
C74 C75 C76 120.4(13)
C77 C76 C75 119.5(13)
C76 C77 C78 120.2(14)
C77 C78 C73 121.1(13)
C82 C81 Ag10 167.9(13)
C82 C81 Ag3 99.3(10)
Ag10 C81 Ag3 90.1(5)
C82 C81 Ag16 101.2(11)
Ag10 C81 Ag16 81.2(4)
Ag3 C81 Ag16 116.5(6)
C81 C82 C83 178.4(17)
C84 C83 C88 119.8(19)
C84 C83 C82 120.0(18)
C88 C83 C82 120.1(17)
C83 C84 C85 122(2)
C86 C85 C84 116(2)
C85 C86 C87 126(2)
C86 C87 C88 114(2)
C83 C88 C87 122(2)
C92 C91 Ag5 161.1(12)
C92 C91 Ag16 96.9(10)
Ag5 C91 Ag16 85.7(5)
C92 C91 Ag4 108.1(10)
Ag5 C91 Ag4 84.1(4)
Ag16 C91 Ag4 129.0(6)
C91 C92 C93 174.6(19)
C98 C93 C94 120.2(19)
C98 C93 C92 122(2)
C94 C93 C92 118(2)
C93 C94 C95 118(2)
C96 C95 C94 119(3)
C95 C96 C97 124(3)
C98 C97 C96 116(3)
C97 C98 C93 123(3)
C102 C101 Ag9 168.9(12)
C102 C101 Ag3 102.8(10)
Ag9 C101 Ag3 85.8(5)
C102 C101 Ag14 97.6(10)
Ag9 C101 Ag14 83.0(5)
Ag3 C101 Ag14 123.8(6)
C101 C102 C103 178.4(15)
C104 C103 C108 119.1(16)
C104 C103 C102 120.6(16)
C108 C103 C102 120.4(15)
C103 C104 C105 121(2)
C106 C105 C104 117(2)
C107 C106 C105 123(2)
C106 C107 C108 119(2)
C103 C108 C107 121(2)
C112 C111 C116 116(2)
C112 C111 P1 123.5(18)
C116 C111 P1 120(2)
C111 C112 C113 120(3)
C114 C113 C112 119(3)
C113 C114 C115 123(3)
C114 C115 C116 118(3)
C111 C116 C115 122(3)
C126 C121 C122 122.0(19)
C126 C121 P1 121.4(15)
C122 C121 P1 116.6(19)
C123 C122 C121 117(3)
C122 C123 C124 118(2)
C125 C124 C123 120(2)
C124 C125 C126 123(3)
C125 C126 C121 119(2)
C132 C131 Ag3 125.2(10)
C132 C131 Ag2 134.0(11)
Ag3 C131 Ag2 81.9(4)
C132 C131 Ag4 133.5(11)
Ag3 C131 Ag4 81.7(4)
Ag2 C131 Ag4 81.3(4)
C131 C132 C133 176.3(19)
C138 C133 C134 120(2)
C138 C133 C132 120(2)
C134 C133 C132 120(2)
C135 C134 C133 121(3)
C136 C135 C134 117(3)
C135 C136 C137 127(3)
C136 C137 C138 117(3)
C133 C138 C137 118(3)
C142 C141 Ag6 161.7(14)
C142 C141 Ag18 105.4(11)
Ag6 C141 Ag18 85.2(5)
C142 C141 Ag4 97.7(11)
Ag6 C141 Ag4 88.2(5)
Ag18 C141 Ag4 123.6(6)
C141 C142 C143 175.6(17)
C144 C143 C148 120.0
C144 C143 C142 117.5(11)
C148 C143 C142 122.5(11)
C143 C144 C145 120.0
C146 C145 C144 120.0
C145 C146 C147 120.0
C146 C147 C148 120.0
C147 C148 C143 120.0
C152 C151 Ag7 168.7(11)
C152 C151 Ag2 89.4(9)
Ag7 C151 Ag2 93.5(5)
C152 C151 Ag18 104.9(10)
Ag7 C151 Ag18 82.7(4)
Ag2 C151 Ag18 122.4(5)
C151 C152 C153 179.0(15)
C151 C152 Ag2 63.5(8)
C153 C152 Ag2 117.1(9)
C154 C153 C158 121.2(16)
C154 C153 C152 119.3(15)
C158 C153 C152 119.4(15)
C153 C154 C155 118.6(18)
C156 C155 C154 121.7(19)
C155 C156 C157 120.8(18)
C156 C157 C158 118.3(18)
C153 C158 C157 119.4(17)
C162 C161 Ag8 168.3(11)
C162 C161 Ag2 101.1(10)
Ag8 C161 Ag2 88.1(4)
C162 C161 Ag14 96.3(9)
Ag8 C161 Ag14 84.9(4)
Ag2 C161 Ag14 120.3(5)
C161 C162 C163 178.6(15)
C164 C163 C168 121.0(15)
C164 C163 C162 120.0(15)
C168 C163 C162 119.0(13)
C163 C164 C165 118.4(19)
C166 C165 C164 120(2)
C165 C166 C167 122.1(18)
C166 C167 C168 118.9(17)
C163 C168 C167 119.3(15)
C212 C211 C216 119.6(17)
C212 C211 P2 122.8(13)
C216 C211 P2 117.4(14)
C211 C212 C213 121.3(17)
C214 C213 C212 119.2(19)
C215 C214 C213 120(2)
C214 C215 C216 122(2)
C211 C216 C215 118(2)
C222 C221 C226 120.0
C222 C221 P2 118.3(5)
C226 C221 P2 121.7(5)
C223 C222 C221 120.0
C222 C223 C224 120.0
C225 C224 C223 120.0
C226 C225 C224 120.0
C225 C226 C221 120.0
C312 C311 C316 119.7(13)
C312 C311 P3 118.8(10)
C316 C311 P3 121.6(10)
C311 C312 C313 121.2(14)
C312 C313 C314 120.4(15)
C315 C314 C313 117.7(14)
C314 C315 C316 121.9(14)
C311 C316 C315 119.0(14)
C326 C321 C322 118.2(12)
C326 C321 P3 124.2(9)
C322 C321 P3 117.6(9)
C323 C322 C321 121.8(13)
C324 C323 C322 117.8(13)
C323 C324 C325 121.5(13)
C326 C325 C324 120.2(14)
C325 C326 C321 120.5(13)
C416 C411 C412 119.5(14)
C416 C411 P4 124.5(11)
C412 C411 P4 116.0(12)
C413 C412 C411 122.6(18)
C412 C413 C414 116.4(18)
C415 C414 C413 122.3(18)
C414 C415 C416 119(2)
C411 C416 C415 120.3(16)
C422 C421 C426 119.2(13)
C422 C421 P4 119.7(11)
C426 C421 P4 121.1(11)
C421 C422 C423 120.0(17)
C424 C423 C422 120.4(18)
C425 C424 C423 120.2(16)
C424 C425 C426 120.8(16)
C421 C426 C425 119.4(15)
C512 C511 C516 119.7(12)
C512 C511 P5 124.1(11)
C516 C511 P5 116.1(10)
C511 C512 C513 119.1(15)
C514 C513 C512 121.1(15)
C515 C514 C513 120.6(15)
C514 C515 C516 119.9(15)
C515 C516 C511 119.5(13)
C522 C521 C526 118.7(12)
C522 C521 P5 120.5(10)
C526 C521 P5 120.8(10)
C523 C522 C521 119.8(15)
C524 C523 C522 120.7(16)
C525 C524 C523 120.1(14)
C524 C525 C526 121.0(15)
C525 C526 C521 119.5(15)
C612 C611 C616 118.0(14)
C612 C611 P6 119.8(12)
C616 C611 P6 122.1(13)
C611 C612 C613 120.5(17)
C614 C613 C612 122(2)
C613 C614 C615 117.2(17)
C614 C615 C616 122.7(19)
C611 C616 C615 119.3(18)
C622 C621 C626 118.1(13)
C622 C621 P6 117.5(10)
C626 C621 P6 124.3(11)
C623 C622 C621 121.6(14)
C624 C623 C622 120.9(16)
C623 C624 C625 119.4(15)
C626 C625 C624 119.8(15)
C625 C626 C621 120.2(15)
F13 Sb1 F14 177.7(7)
F13 Sb1 F11 89.8(5)
F14 Sb1 F11 92.4(7)
F13 Sb1 F15 90.3(4)
F14 Sb1 F15 88.9(6)
F11 Sb1 F15 88.9(6)
F13 Sb1 F16 89.6(5)
F14 Sb1 F16 91.2(7)
F11 Sb1 F16 91.1(7)
F15 Sb1 F16 179.8(6)
F13 Sb1 F12 86.9(5)
F14 Sb1 F12 90.9(7)
F11 Sb1 F12 174.6(7)
F15 Sb1 F12 86.8(6)
F16 Sb1 F12 93.2(7)
F26 Sb2 F25 175.8(8)
F26 Sb2 F24 92.0(6)
F25 Sb2 F24 87.1(8)
F26 Sb2 F21 89.3(6)
F25 Sb2 F21 94.8(9)
F24 Sb2 F21 90.8(8)
F26 Sb2 F23 89.9(6)
F25 Sb2 F23 90.9(8)
F24 Sb2 F23 177.6(8)
F21 Sb2 F23 90.6(9)
F26 Sb2 F22 86.6(6)
F25 Sb2 F22 89.3(8)
F24 Sb2 F22 88.7(7)
F21 Sb2 F22 175.9(7)
F23 Sb2 F22 90.0(8)
F32 Sb3 F31 178.4(7)
F32 Sb3 F36 92.1(6)
F31 Sb3 F36 89.4(6)
F32 Sb3 F35 88.1(7)
F31 Sb3 F35 90.5(7)
F36 Sb3 F35 178.7(6)
F32 Sb3 F34 88.4(8)
F31 Sb3 F34 91.0(10)
F36 Sb3 F34 90.4(6)
F35 Sb3 F34 90.9(6)
F32 Sb3 F33 88.8(6)
F31 Sb3 F33 91.7(8)
F36 Sb3 F33 89.7(5)
F35 Sb3 F33 89.0(5)
F34 Sb3 F33 177.3(8)
C3S C2S C7S 120.0
C3S C2S C1S 120.7(8)
C7S C2S C1S 119.3(8)
C4S C3S C2S 120.0
C5S C4S C3S 120.0
C4S C5S C6S 120.0
C7S C6S C5S 120.0
C6S C7S C2S 120.0
Cl2 C8S Cl1 118(2)
Cl3 C9S Cl4 113.2(15)
Cl5 C10S Cl6 86(5)
Cl7 C11S Cl8 111(2)
Cl9 C12S Cl10 115.4(16)

loop_
_geom_bond_atom_site_label_1
_geom_bond_atom_site_label_2
_geom_bond_distance
Ag1 Ag11 2.8770(15)
Ag1 Ag2 2.8811(15)
Ag1 Ag4 2.8836(16)
Ag1 Ag12 2.9105(16)
Ag1 Ag13 2.9357(15)
Ag1 Ag3 2.9565(15)
Ag1 Ag5 3.2031(16)
Ag1 Ag9 3.2545(16)
Ag1 Ag7 3.3381(16)
Ag1 Ag10 3.3525(16)
Ag1 Ag6 3.3616(16)
Ag2 C131 2.246(13)
Ag2 C161 2.330(12)
Ag2 C151 2.377(12)
Ag2 C152 2.656(13)
Ag2 Ag4 2.9292(12)
Ag2 Ag3 2.9402(12)
Ag2 Ag8 3.0668(13)
Ag2 Ag7 3.2490(13)
Ag3 C131 2.239(12)
Ag3 C81 2.330(13)
Ag3 C101 2.348(13)
Ag3 Ag4 2.9379(12)
Ag3 Ag9 3.0194(13)
Ag3 Ag10 3.1301(14)
Ag4 C131 2.252(13)
Ag4 C91 2.336(13)
Ag4 C141 2.356(14)
Ag4 Ag5 2.9706(13)
Ag4 Ag6 3.0918(13)
Ag5 C71 2.071(12)
Ag5 C91 2.091(13)
Ag5 Ag17 2.9128(12)
Ag5 Ag16 3.0138(13)
Ag5 Ag12 3.1543(13)
Ag5 Ag6 3.2163(13)
Ag5 Ag10 3.3395(14)
Ag6 C51 2.061(14)
Ag6 C141 2.076(14)
Ag6 Ag19 2.9178(13)
Ag6 Ag18 2.9888(13)
Ag6 Ag12 3.0900(13)
Ag7 C151 2.077(13)
Ag7 C31 2.104(14)
Ag7 Ag19 2.9383(12)
Ag7 Ag18 2.9543(13)
Ag7 Ag13 2.9841(13)
Ag7 Ag8 3.2047(13)
Ag8 C161 2.072(13)
Ag8 C21 2.076(14)
Ag8 Ag15 2.9071(13)
Ag8 Ag14 2.9850(13)
Ag8 Ag13 3.1338(13)
Ag9 C101 2.077(16)
Ag9 C11 2.090(14)
Ag9 Ag14 3.0015(13)
Ag9 Ag15 3.0146(14)
Ag9 Ag10 3.1762(13)
Ag9 Ag11 3.2279(13)
Ag10 C61 2.080(14)
Ag10 C81 2.088(14)
Ag10 Ag16 2.9092(14)
Ag10 Ag17 2.9897(13)
Ag10 Ag11 3.0853(13)
Ag11 C41 2.269(12)
Ag11 C11 2.351(13)
Ag11 C61 2.398(12)
Ag11 Ag12 2.8667(12)
Ag11 Ag13 2.9641(12)
Ag12 C41 2.231(13)
Ag12 C51 2.359(12)
Ag12 C71 2.384(11)
Ag12 Ag13 2.9665(12)
Ag13 C41 2.271(12)
Ag13 C21 2.327(12)
Ag13 C31 2.358(12)
Ag14 C161 2.341(12)
Ag14 P2 2.404(3)
Ag14 C101 2.434(13)
Ag14 Ag15 3.2541(13)
Ag15 C21 2.300(13)
Ag15 P1 2.399(3)
Ag15 C11 2.436(13)
Ag16 C91 2.334(13)
Ag16 C81 2.370(13)
Ag16 P4 2.400(3)
Ag16 Ag17 3.2103(13)
Ag17 C71 2.334(12)
Ag17 C61 2.364(12)
Ag17 P3 2.415(3)
Ag18 C141 2.333(14)
Ag18 C151 2.380(12)
Ag18 P6 2.423(3)
Ag18 Ag19 3.2483(13)
Ag19 C31 2.342(12)
Ag19 C51 2.357(13)
Ag19 P5 2.391(3)
P1 C121 1.790(19)
P1 C1 1.832(14)
P1 C111 1.83(2)
P2 C221 1.825(8)
P2 C211 1.834(17)
P2 C1 1.848(15)
P3 C321 1.816(12)
P3 C2 1.828(13)
P3 C311 1.829(13)
P4 C421 1.806(14)
P4 C411 1.821(13)
P4 C2 1.826(12)
P5 C521 1.816(13)
P5 C511 1.821(12)
P5 C3 1.831(13)
P6 C621 1.808(14)
P6 C3 1.824(14)
P6 C611 1.825(14)
C11 C12 1.21(2)
C12 C13 1.431(18)
C13 C14 1.3900
C13 C18 1.3900
C14 C15 1.3900
C15 C16 1.3900
C16 C17 1.3900
C17 C18 1.3900
C21 C22 1.22(2)
C22 C23 1.44(2)
C23 C28 1.38(3)
C23 C24 1.40(3)
C24 C25 1.38(3)
C25 C26 1.42(4)
C26 C27 1.31(4)
C27 C28 1.42(3)
C31 C32 1.186(19)
C32 C33 1.46(2)
C33 C38 1.39(2)
C33 C34 1.39(2)
C34 C35 1.42(3)
C35 C36 1.41(3)
C36 C37 1.31(3)
C37 C38 1.42(3)
C41 C42 1.225(19)
C42 C43 1.440(19)
C43 C48 1.37(2)
C43 C44 1.40(2)
C44 C45 1.43(2)
C45 C46 1.31(3)
C46 C47 1.38(3)
C47 C48 1.39(3)
C51 C52 1.242(19)
C52 C53 1.440(19)
C53 C54 1.369(18)
C53 C58 1.39(2)
C54 C55 1.38(2)
C55 C56 1.36(3)
C56 C57 1.37(2)
C57 C58 1.38(2)
C61 C62 1.23(2)
C62 C63 1.41(2)
C63 C64 1.39(2)
C63 C68 1.41(2)
C64 C65 1.40(3)
C65 C66 1.33(3)
C66 C67 1.37(3)
C67 C68 1.39(3)
C71 C72 1.231(18)
C72 C73 1.437(18)
C73 C78 1.392(19)
C73 C74 1.399(18)
C74 C75 1.384(19)
C75 C76 1.40(2)
C76 C77 1.38(2)
C77 C78 1.38(2)
C81 C82 1.20(2)
C82 C83 1.44(2)
C83 C84 1.35(3)
C83 C88 1.38(3)
C84 C85 1.43(3)
C85 C86 1.34(4)
C86 C87 1.40(3)
C87 C88 1.43(3)
C91 C92 1.21(2)
C92 C93 1.44(2)
C93 C98 1.39(3)
C93 C94 1.40(3)
C94 C95 1.43(3)
C95 C96 1.36(4)
C96 C97 1.40(4)
C97 C98 1.37(3)
C101 C102 1.20(2)
C102 C103 1.46(2)
C103 C104 1.38(3)
C103 C108 1.39(3)
C104 C105 1.42(3)
C105 C106 1.38(4)
C106 C107 1.35(4)
C107 C108 1.41(3)
C111 C112 1.33(4)
C111 C116 1.37(3)
C112 C113 1.45(3)
C113 C114 1.29(4)
C114 C115 1.31(4)
C115 C116 1.40(3)
C121 C126 1.37(3)
C121 C122 1.46(3)
C122 C123 1.40(3)
C123 C124 1.48(4)
C124 C125 1.34(3)
C125 C126 1.36(3)
C131 C132 1.17(2)
C132 C133 1.44(2)
C133 C138 1.33(3)
C133 C134 1.44(3)
C134 C135 1.32(3)
C135 C136 1.30(4)
C136 C137 1.36(4)
C137 C138 1.41(3)
C141 C142 1.22(2)
C142 C143 1.412(17)
C143 C144 1.3900
C143 C148 1.3900
C144 C145 1.3900
C145 C146 1.3900
C146 C147 1.3900
C147 C148 1.3900
C151 C152 1.210(19)
C152 C153 1.44(2)
C153 C154 1.37(2)
C153 C158 1.39(2)
C154 C155 1.40(3)
C155 C156 1.34(3)
C156 C157 1.41(3)
C157 C158 1.41(2)
C161 C162 1.194(19)
C162 C163 1.47(2)
C163 C164 1.38(2)
C163 C168 1.40(2)
C164 C165 1.41(3)
C165 C166 1.35(3)
C166 C167 1.38(3)
C167 C168 1.40(2)
C211 C212 1.35(2)
C211 C216 1.35(3)
C212 C213 1.39(2)
C213 C214 1.37(3)
C214 C215 1.30(3)
C215 C216 1.43(3)
C221 C222 1.3900
C221 C226 1.3900
C222 C223 1.3900
C223 C224 1.3900
C224 C225 1.3900
C225 C226 1.3900
C311 C312 1.350(19)
C311 C316 1.378(19)
C312 C313 1.37(2)
C313 C314 1.39(2)
C314 C315 1.36(2)
C315 C316 1.40(2)
C321 C326 1.394(18)
C321 C322 1.402(17)
C322 C323 1.395(19)
C323 C324 1.38(2)
C324 C325 1.38(2)
C325 C326 1.37(2)
C411 C416 1.37(2)
C411 C412 1.38(2)
C412 C413 1.37(2)
C413 C414 1.42(3)
C414 C415 1.36(3)
C415 C416 1.41(2)
C421 C422 1.38(2)
C421 C426 1.40(2)
C422 C423 1.40(2)
C423 C424 1.39(3)
C424 C425 1.35(3)
C425 C426 1.42(2)
C511 C512 1.370(19)
C511 C516 1.40(2)
C512 C513 1.39(2)
C513 C514 1.36(3)
C514 C515 1.35(2)
C515 C516 1.39(2)
C521 C522 1.387(19)
C521 C526 1.388(19)
C522 C523 1.39(2)
C523 C524 1.35(3)
C524 C525 1.35(3)
C525 C526 1.38(2)
C611 C612 1.37(2)
C611 C616 1.38(2)
C612 C613 1.41(2)
C613 C614 1.33(3)
C614 C615 1.37(3)
C615 C616 1.40(2)
C621 C622 1.38(2)
C621 C626 1.417(19)
C622 C623 1.37(2)
C623 C624 1.36(3)
C624 C625 1.42(3)
C625 C626 1.38(2)
Sb1 F13 1.850(9)
Sb1 F14 1.850(13)
Sb1 F11 1.857(11)
Sb1 F15 1.878(10)
Sb1 F16 1.883(13)
Sb1 F12 1.911(13)
Sb2 F26 1.833(10)
Sb2 F25 1.841(14)
Sb2 F24 1.852(13)
Sb2 F21 1.862(14)
Sb2 F23 1.873(15)
Sb2 F22 1.877(15)
Sb3 F32 1.844(13)
Sb3 F31 1.850(14)
Sb3 F36 1.851(11)
Sb3 F35 1.866(12)
Sb3 F34 1.879(14)
Sb3 F33 1.912(13)
C1S C2S 1.52(2)
C2S C3S 1.3900
C2S C7S 1.3900
C3S C4S 1.3900
C4S C5S 1.3900
C5S C6S 1.3900
C6S C7S 1.3900
C8S Cl2 1.71(4)
C8S Cl1 1.71(4)
C9S Cl3 1.68(3)
C9S Cl4 1.70(3)
C10S Cl5 1.89(10)
C10S Cl6 2.05(10)
C11S Cl7 1.71(4)
C11S Cl8 1.75(4)
C12S Cl9 1.64(3)
C12S Cl10 1.83(3)
